data_1529289
loop_
_publ_author_name
'Yamamura, Masaki'
'Hongo, Daigo'
'Nabeshima, Tatsuya'

_publ_section_title
;
 Twofold fused concave hosts containing two phosphorus atoms: modules for
 the sandwich-type encapsulation of fullerenes in variable cavities
;
_journal_issue 11
_journal_name_full 'Chem. Sci.'
_journal_page_first 6373
_journal_paper_doi 10.1039/C5SC02224J
_journal_volume 6
_journal_year 2015
_chemical_formula_sum 'C152 H96 O12 P4'
_chemical_formula_weight 2238.16
_space_group_crystal_system monoclinic
_space_group_IT_number 12
_space_group_name_Hall '-C 2y'
_space_group_name_H-M_alt 'C 1 2/m 1'
_symmetry_space_group_name_Hall '-C 2y'
_symmetry_space_group_name_H-M 'C 1 2/m 1'
_atom_sites_solution_hydrogens geom
_audit_creation_method SHELXL-2014/6
_audit_update_record
;
2015-05-18 deposited with the CCDC.
2015-07-24 downloaded from the CCDC.
;
_cell_angle_alpha 90
_cell_angle_beta 100.248(3)
_cell_angle_gamma 90
_cell_formula_units_Z 8
_cell_length_a 34.540(2)
_cell_length_b 42.038(3)
_cell_length_c 17.4446(11)
_cell_measurement_reflns_used 19611
_cell_measurement_temperature 120(2)
_cell_measurement_theta_max 25.78
_cell_measurement_theta_min 2.87
_cell_volume 24925(3)
_computing_cell_refinement 'Bruker SAINT'
_computing_data_collection 'Bruker APEX2'
_computing_data_reduction 'Bruker SAINT'
_computing_structure_refinement 'SHELXL-2014/6 (Sheldrick, 2014)'
_computing_structure_solution 'SHELXD-2014/6 (Sheldrick, 2014)'
_diffrn_ambient_temperature 120(2)
_diffrn_measured_fraction_theta_full 0.999
_diffrn_measured_fraction_theta_max 0.973
_diffrn_measurement_device_type 'Bruker APEX-II CCD'
_diffrn_measurement_method '\f and \w scans'
_diffrn_radiation_monochromator graphite
_diffrn_radiation_source 'fine-focus sealed tube'
_diffrn_radiation_type MoK\a
_diffrn_radiation_wavelength 0.71073
_diffrn_reflns_av_R_equivalents 0.0749
_diffrn_reflns_av_unetI/netI 0.0671
_diffrn_reflns_laue_measured_fraction_full 0.999
_diffrn_reflns_laue_measured_fraction_max 0.973
_diffrn_reflns_limit_h_max 52
_diffrn_reflns_limit_h_min -53
_diffrn_reflns_limit_k_max 63
_diffrn_reflns_limit_k_min -63
_diffrn_reflns_limit_l_max 26
_diffrn_reflns_limit_l_min -26
_diffrn_reflns_number 439608
_diffrn_reflns_point_group_measured_fraction_full 0.999
_diffrn_reflns_point_group_measured_fraction_max 0.973
_diffrn_reflns_theta_full 25.242
_diffrn_reflns_theta_max 33.200
_diffrn_reflns_theta_min 1.186
_exptl_absorpt_coefficient_mu 0.123
_exptl_absorpt_correction_T_max 0.995
_exptl_absorpt_correction_T_min 0.993
_exptl_absorpt_correction_type empirical
_exptl_crystal_colour black
_exptl_crystal_density_diffrn 1.193
_exptl_crystal_density_method 'not measured'
_exptl_crystal_description block
_exptl_crystal_F_000 9312
_exptl_crystal_size_max 0.200
_exptl_crystal_size_mid 0.050
_exptl_crystal_size_min 0.050
_refine_diff_density_max 1.758
_refine_diff_density_min -2.258
_refine_diff_density_rms 0.101
_refine_ls_extinction_method none
_refine_ls_goodness_of_fit_ref 1.233
_refine_ls_hydrogen_treatment constr
_refine_ls_matrix_type full
_refine_ls_number_parameters 1450
_refine_ls_number_reflns 46996
_refine_ls_number_restraints 127
_refine_ls_restrained_S_all 1.259
_refine_ls_R_factor_all 0.1835
_refine_ls_R_factor_gt 0.1314
_refine_ls_shift/su_max 0.002
_refine_ls_shift/su_mean 0.000
_refine_ls_structure_factor_coef Fsqd
_refine_ls_weighting_details 'w=1/[\s^2^(Fo^2^)+(0.0500P)^2^+100.0000P] where P=(Fo^2^+2Fc^2^)/3'
_refine_ls_weighting_scheme calc
_refine_ls_wR_factor_gt 0.2918
_refine_ls_wR_factor_ref 0.3117
_reflns_Friedel_coverage 0.000
_reflns_number_gt 25043
_reflns_number_total 46996
_reflns_threshold_expression 'I > 2\s(I)'
_cod_data_source_file c5sc02224j2.cif
_cod_data_source_block ctbu11a
_cod_depositor_comments 'Adding full bibliography for 1529286--1529292.cif.'
_cod_database_code 1529289
_shelx_space_group_comment
;
The symmetry employed for this shelxl refinement is uniquely defined
by the following loop, which should always be used as a source of
symmetry information in preference to the above space-group names.
They are only intended as comments.
;
_shelx_estimated_absorpt_t_min 0.976
_shelx_estimated_absorpt_t_max 0.994
_shelxl_version_number 2014/6

loop_
_space_group_symop_operation_xyz
'x, y, z'
'-x, y, -z'
'x+1/2, y+1/2, z'
'-x+1/2, y+1/2, -z'
'-x, -y, -z'
'x, -y, z'
'-x+1/2, -y+1/2, -z'
'x+1/2, -y+1/2, z'

loop_
_atom_site_label
_atom_site_type_symbol
_atom_site_fract_x
_atom_site_fract_y
_atom_site_fract_z
_atom_site_U_iso_or_equiv
_atom_site_adp_type
_atom_site_occupancy
_atom_site_site_symmetry_order
_atom_site_calc_flag
_atom_site_refinement_flags_posn
_atom_site_refinement_flags_adp
_atom_site_refinement_flags_occupancy
C1 C 0.09517(14) 0.2637(2) 0.0899(4) 0.299(12) Uani 1 1 d DG . .
C2 C 0.0943(2) 0.2307(2) 0.0872(5) 0.285(5) Uani 1 1 d DG . .
C3 C 0.0728(2) 0.21384(13) 0.1341(6) 0.285(5) Uani 1 1 d DG . .
C4 C 0.0523(2) 0.23005(18) 0.1836(4) 0.371(17) Uani 1 1 d DG . .
C5 C 0.05321(18) 0.26309(19) 0.1863(3) 0.205(7) Uani 1 1 d DG . .
C6 C 0.07464(16) 0.27992(13) 0.1394(4) 0.138(4) Uani 1 1 d DG . .
P1 P 0.05300(3) 0.0000 0.11002(5) 0.01812(17) Uani 1 2 d S T P
P2 P 0.44173(3) 0.0000 -0.10274(6) 0.02002(18) Uani 1 2 d S T P
P3 P 0.19427(2) -0.24934(2) -0.10618(4) 0.02182(14) Uani 1 1 d . . .
P4 P 0.19363(3) 0.0000 0.40065(5) 0.0229(2) Uani 1 2 d S T P
P5 P 0.29347(3) 0.0000 -0.37787(5) 0.0253(2) Uani 1 2 d S T P
P6 P 0.05000(3) -0.24677(2) -0.38963(6) 0.0480(3) Uani 1 1 d . . .
O1 O 0.48162(8) 0.0000 -0.12319(17) 0.0269(6) Uani 1 2 d S T P
O2 O 0.39681(6) -0.05753(5) -0.18003(12) 0.0286(4) Uani 1 1 d . . .
O3 O 0.23466(6) -0.24944(5) -0.12349(13) 0.0282(4) Uani 1 1 d . . .
O4 O 0.01186(7) 0.0000 0.12396(16) 0.0253(6) Uani 1 2 d S T P
C7 C 0.09083(10) 0.0000 0.1948(2) 0.0181(6) Uani 1 2 d S T P
C8 C 0.05644(7) -0.04151(7) -0.01574(15) 0.0224(5) Uani 1 1 d . . .
H8 H 0.0437 -0.0253 -0.0489 0.027 Uiso 1 1 calc R U .
O5 O 0.14929(6) -0.30626(5) -0.18807(12) 0.0300(5) Uani 1 1 d . . .
C9 C 0.38388(7) -0.02886(7) -0.21011(15) 0.0226(5) Uani 1 1 d . . .
O6 O 0.18337(9) 0.0000 0.47998(15) 0.0272(6) Uani 1 2 d S T P
C10 C 0.06613(8) -0.03564(6) 0.06490(15) 0.0213(5) Uani 1 1 d . . .
C11 C 0.33498(11) 0.0000 -0.3007(2) 0.0239(7) Uani 1 2 d S T P
C12 C 0.43105(8) -0.03575(6) -0.05458(16) 0.0226(5) Uani 1 1 d . . .
C13 C 0.18185(7) -0.28510(6) -0.06112(15) 0.0212(5) Uani 1 1 d . . .
C14 C 0.18302(8) -0.21385(7) -0.05863(17) 0.0238(5) Uani 1 1 d . . .
C15 C 0.19313(8) -0.29147(6) 0.01882(16) 0.0222(5) Uani 1 1 d . . .
H15 H 0.2065 -0.2754 0.0515 0.027 Uiso 1 1 calc R U .
C16 C 0.19422(8) -0.20825(6) 0.02154(17) 0.0238(5) Uani 1 1 d . . .
H16 H 0.2069 -0.2248 0.0535 0.029 Uiso 1 1 calc R U .
C17 C 0.15252(11) 0.0000 0.32191(19) 0.0205(7) Uani 1 2 d S T P
C18 C 0.43835(8) -0.07099(7) 0.05853(17) 0.0259(5) Uani 1 1 d . . .
O7 O 0.15212(7) -0.19094(5) -0.18475(14) 0.0392(6) Uani 1 1 d . . .
C19 C 0.16276(8) -0.30931(6) -0.10876(16) 0.0241(5) Uani 1 1 d . . .
C20 C 0.05580(8) -0.07599(7) -0.13640(16) 0.0245(5) Uani 1 1 d . . .
C21 C 0.08141(8) -0.09420(7) 0.00288(17) 0.0280(6) Uani 1 1 d . . .
H21 H 0.0868 -0.1143 -0.0177 0.034 Uiso 1 1 calc R U .
C22 C 0.44461(8) -0.04177(7) 0.02551(16) 0.0239(5) Uani 1 1 d . . .
H22 H 0.4582 -0.0255 0.0573 0.029 Uiso 1 1 calc R U .
C23 C 0.18550(8) -0.32026(7) 0.05186(17) 0.0255(5) Uani 1 1 d . . .
C24 C 0.16521(8) -0.18878(7) -0.10494(18) 0.0276(6) Uani 1 1 d . . .
C25 C 0.15506(9) -0.24861(7) -0.18788(17) 0.0266(6) Uani 1 1 d . . .
C26 C 0.13799(9) -0.27702(7) -0.21858(17) 0.0293(6) Uani 1 1 d . . .
C27 C 0.41226(8) -0.06025(7) -0.10104(17) 0.0249(5) Uani 1 1 d . . .
C28 C 0.18756(8) -0.17953(7) 0.05625(18) 0.0276(6) Uani 1 1 d . . .
C29 C 0.15726(8) -0.33937(7) -0.07835(18) 0.0286(6) Uani 1 1 d . . .
H29 H 0.1461 -0.3561 -0.1118 0.034 Uiso 1 1 calc R U .
O8 O 0.30249(8) 0.0000 -0.45706(16) 0.0316(7) Uani 1 2 d S T P
C30 C 0.06500(8) -0.07056(6) -0.04842(15) 0.0222(5) Uani 1 1 d . . .
C31 C 0.35076(8) -0.02864(7) -0.26959(15) 0.0237(5) Uani 1 1 d . . .
O9 O 0.08916(8) -0.30492(5) -0.30473(15) 0.0432(6) Uani 1 1 d . . .
C32 C 0.16818(9) -0.34461(7) 0.00075(18) 0.0283(6) Uani 1 1 d . . .
H32 H 0.1640 -0.3650 0.0214 0.034 Uiso 1 1 calc R U .
C33 C 0.40078(10) 0.0000 -0.1824(2) 0.0217(7) Uani 1 2 d S T P
C34 C 0.19649(9) -0.32625(7) 0.13989(17) 0.0295(6) Uani 1 1 d . . .
C35 C 0.17142(9) -0.15454(7) 0.0058(2) 0.0314(6) Uani 1 1 d . . .
H35 H 0.1679 -0.1342 0.0272 0.038 Uiso 1 1 calc R U .
C36 C 0.40794(9) -0.08983(7) -0.06921(19) 0.0295(6) Uani 1 1 d . . .
H36 H 0.3962 -0.1067 -0.1014 0.035 Uiso 1 1 calc R U .
C37 C 0.45095(9) -0.07697(7) 0.14646(19) 0.0306(6) Uani 1 1 d . . .
C38 C 0.13927(10) -0.21983(7) -0.21696(19) 0.0351(7) Uani 1 1 d . . .
C39 C 0.16078(9) -0.15895(7) -0.0728(2) 0.0330(7) Uani 1 1 d . . .
H39 H 0.1504 -0.1417 -0.1053 0.040 Uiso 1 1 calc R U .
C40 C 0.19889(9) -0.17423(7) 0.14447(19) 0.0307(6) Uani 1 1 d . . .
C41 C 0.21744(9) -0.03608(8) 0.37844(15) 0.0293(6) Uani 1 1 d . . .
C42 C 0.42072(9) -0.09482(8) 0.0098(2) 0.0320(6) Uani 1 1 d . . .
H42 H 0.4173 -0.1152 0.0311 0.038 Uiso 1 1 calc R U .
O10 O 0.05953(10) -0.24673(6) -0.46858(16) 0.0534(8) Uani 1 1 d . . .
C43 C 0.08506(9) -0.09959(8) -0.16157(19) 0.0349(7) Uani 1 1 d . . .
H43 H 0.0819 -0.0997 -0.2185 0.052 Uiso 1 1 calc R U .
H43A H 0.0800 -0.1210 -0.1432 0.052 Uiso 1 1 calc R U .
H43B H 0.1120 -0.0932 -0.1390 0.052 Uiso 1 1 calc R U .
C44 C 0.05823(9) -0.04492(7) -0.18235(17) 0.0303(6) Uani 1 1 d . . .
H44 H 0.0843 -0.0353 -0.1664 0.046 Uiso 1 1 calc R U .
H44A H 0.0380 -0.0301 -0.1716 0.046 Uiso 1 1 calc R U .
H44B H 0.0540 -0.0496 -0.2382 0.046 Uiso 1 1 calc R U .
O11 O 0.09112(9) -0.18985(6) -0.30022(18) 0.0632(10) Uani 1 1 d . . .
C45 C 0.01320(9) -0.08916(9) -0.1573(2) 0.0376(7) Uani 1 1 d . . .
H45 H 0.0072 -0.0942 -0.2130 0.056 Uiso 1 1 calc R U .
H45A H -0.0054 -0.0731 -0.1452 0.056 Uiso 1 1 calc R U .
H45B H 0.0109 -0.1084 -0.1269 0.056 Uiso 1 1 calc R U .
C46 C 0.09150(12) -0.24732(7) -0.3122(2) 0.0421(9) Uani 1 1 d . . .
C47 C 0.19570(12) -0.29542(8) 0.1854(2) 0.0411(8) Uani 1 1 d . . .
H47 H 0.2026 -0.2998 0.2413 0.062 Uiso 1 1 calc R U .
H47A H 0.1693 -0.2862 0.1738 0.062 Uiso 1 1 calc R U .
H47B H 0.2147 -0.2804 0.1703 0.062 Uiso 1 1 calc R U .
C48 C 0.10598(10) -0.27638(7) -0.28015(19) 0.0367(7) Uani 1 1 d . . .
C49 C 0.02582(13) -0.28209(8) -0.3672(2) 0.0482(10) Uani 1 1 d . . .
C50 C 0.04895(12) -0.30675(8) -0.3297(2) 0.0460(10) Uani 1 1 d . . .
C51 C 0.25780(10) -0.04222(9) 0.40169(17) 0.0384(8) Uani 1 1 d . . .
H51 H 0.2743 -0.0260 0.4276 0.046 Uiso 1 1 calc R U .
C52 C 0.02744(14) -0.21093(8) -0.3661(2) 0.0590(13) Uani 1 1 d . . .
C53 C 0.16741(11) -0.34927(8) 0.1666(2) 0.0382(7) Uani 1 1 d . . .
H53 H 0.1705 -0.3704 0.1448 0.057 Uiso 1 1 calc R U .
H53A H 0.1405 -0.3417 0.1486 0.057 Uiso 1 1 calc R U .
H53B H 0.1726 -0.3505 0.2236 0.057 Uiso 1 1 calc R U .
C54 C 0.45162(11) -0.04574(8) 0.19307(18) 0.0372(7) Uani 1 1 d . . .
H54 H 0.4704 -0.0309 0.1763 0.056 Uiso 1 1 calc R U .
H54A H 0.4596 -0.0502 0.2488 0.056 Uiso 1 1 calc R U .
H54B H 0.4253 -0.0362 0.1838 0.056 Uiso 1 1 calc R U .
C55 C 0.23800(10) -0.34057(9) 0.1576(2) 0.0417(8) Uani 1 1 d . . .
H55 H 0.2380 -0.3613 0.1321 0.063 Uiso 1 1 calc R U .
H55A H 0.2460 -0.3432 0.2140 0.063 Uiso 1 1 calc R U .
H55B H 0.2565 -0.3263 0.1381 0.063 Uiso 1 1 calc R U .
C56 C 0.17037(13) -0.15065(9) 0.1717(2) 0.0478(9) Uani 1 1 d . . .
H56 H 0.1728 -0.1299 0.1475 0.072 Uiso 1 1 calc R U .
H56A H 0.1767 -0.1485 0.2285 0.072 Uiso 1 1 calc R U .
H56B H 0.1434 -0.1585 0.1566 0.072 Uiso 1 1 calc R U .
C57 C 0.03216(14) -0.33575(9) -0.3170(3) 0.0568(12) Uani 1 1 d . . .
H57 H 0.0484 -0.3525 -0.2932 0.068 Uiso 1 1 calc R U .
C58 C 0.24061(11) -0.16066(10) 0.1627(2) 0.0449(9) Uani 1 1 d . . .
H58 H 0.2590 -0.1757 0.1453 0.067 Uiso 1 1 calc R U .
H58A H 0.2481 -0.1573 0.2189 0.067 Uiso 1 1 calc R U .
H58B H 0.2415 -0.1404 0.1354 0.067 Uiso 1 1 calc R U .
C59 C -0.01497(12) -0.28797(9) -0.3886(2) 0.0523(11) Uani 1 1 d . . .
H59 H -0.0311 -0.2715 -0.4144 0.063 Uiso 1 1 calc R U .
C60 C -0.03270(13) -0.31647(9) -0.3740(3) 0.0563(12) Uani 1 1 d . . .
C61 C 0.27431(12) -0.07138(11) 0.38792(19) 0.0512(11) Uani 1 1 d . . .
C62 C -0.07736(14) -0.32148(11) -0.3977(3) 0.0674(15) Uani 1 1 d . . .
C63 C 0.31859(13) -0.07732(14) 0.4132(2) 0.0666(15) Uani 1 1 d . . .
C64 C 0.23823(16) -0.03108(17) -0.1735(3) 0.0686(15) Uani 1 1 d D . .
C65 C 0.19746(13) -0.20518(8) 0.1893(2) 0.0417(8) Uani 1 1 d . . .
H65 H 0.1709 -0.2142 0.1772 0.063 Uiso 1 1 calc R U .
H65A H 0.2043 -0.2010 0.2453 0.063 Uiso 1 1 calc R U .
H65B H 0.2163 -0.2203 0.1741 0.063 Uiso 1 1 calc R U .
C66 C 0.10688(12) -0.21903(7) -0.2783(2) 0.0455(10) Uani 1 1 d . . .
C67 C 0.32668(15) -0.03036(18) 0.1606(3) 0.0779(19) Uani 1 1 d D . .
C68 C 0.26275(16) -0.03177(16) 0.2057(3) 0.0677(15) Uani 1 1 d . . .
C70 C 0.05130(15) -0.18701(8) -0.3269(3) 0.0659(16) Uani 1 1 d . . .
C71 C -0.00372(18) -0.15167(10) -0.3360(3) 0.089(2) Uani 1 1 d . . .
H71 H -0.0139 -0.1314 -0.3260 0.107 Uiso 1 1 calc R U .
C72 C -0.01340(14) -0.20387(9) -0.3885(3) 0.0607(14) Uani 1 1 d . . .
H72 H -0.0303 -0.2198 -0.4145 0.073 Uiso 1 1 calc R U .
C73 C -0.02949(17) -0.17498(10) -0.3739(3) 0.0797(19) Uani 1 1 d . . .
C74 C -0.07415(17) -0.16876(13) -0.3979(3) 0.083(2) Uani 1 1 d . . .
C75 C 0.03615(18) -0.15761(9) -0.3129(3) 0.090(2) Uani 1 1 d . . .
H75 H 0.0530 -0.1415 -0.2876 0.108 Uiso 1 1 calc R U .
C76 C -0.0809(2) -0.16150(18) -0.4869(4) 0.119(3) Uani 1 1 d . . .
H76 H -0.0726 -0.1798 -0.5147 0.179 Uiso 1 1 calc R U .
H76A H -0.0655 -0.1428 -0.4963 0.179 Uiso 1 1 calc R U .
H76B H -0.1089 -0.1574 -0.5058 0.179 Uiso 1 1 calc R U .
C77 C 0.49276(11) -0.09176(10) 0.1595(2) 0.0469(9) Uani 1 1 d . . .
H77 H 0.4927 -0.1106 0.1263 0.070 Uiso 1 1 calc R U .
H77A H 0.5005 -0.0979 0.2142 0.070 Uiso 1 1 calc R U .
H77B H 0.5115 -0.0761 0.1461 0.070 Uiso 1 1 calc R U .
C78 C 0.42209(12) -0.09935(10) 0.1767(2) 0.0473(9) Uani 1 1 d . . .
H78 H 0.3951 -0.0917 0.1594 0.071 Uiso 1 1 calc R U .
H78A H 0.4280 -0.0998 0.2338 0.071 Uiso 1 1 calc R U .
H78B H 0.4247 -0.1208 0.1564 0.071 Uiso 1 1 calc R U .
C79 C -0.00762(13) -0.34062(10) -0.3383(3) 0.0574(12) Uani 1 1 d . . .
H79 H -0.0184 -0.3607 -0.3287 0.069 Uiso 1 1 calc R U .
C80 C 0.17556(18) -0.0271(3) -0.1306(5) 0.161(5) Uani 1 1 d . U .
C81 C 0.1944(3) -0.0371(3) 0.1414(6) 0.1418(18) Uani 1 1 d D . .
C82 C 0.2238(3) -0.0204(2) 0.1944(3) 0.124(3) Uani 1 1 d . . .
C83 C 0.34611(17) -0.0303(2) 0.0221(6) 0.128(4) Uani 1 1 d D . .
C84 C -0.09984(17) -0.29036(15) -0.3936(4) 0.099(2) Uani 1 1 d . . .
H84 H -0.1280 -0.2949 -0.3991 0.149 Uiso 1 1 calc R U .
H84A H -0.0953 -0.2762 -0.4357 0.149 Uiso 1 1 calc R U .
H84B H -0.0906 -0.2800 -0.3433 0.149 Uiso 1 1 calc R U .
C86 C 0.2445(3) -0.0584(3) -0.1272(6) 0.144(4) Uani 1 1 d D . .
C87 C 0.2066(3) -0.01339(19) -0.1769(3) 0.145(4) Uani 1 1 d D . .
C88 C 0.1739(3) -0.0570(2) -0.0038(6) 0.1418(18) Uani 1 1 d D U .
C89 C 0.3256(3) -0.0587(2) 0.0354(5) 0.141(5) Uani 1 1 d D . .
C91 C 0.1847(3) -0.0529(2) -0.0851(7) 0.233(7) Uani 1 1 d D U .
C92 C -0.08485(19) -0.33364(19) -0.4819(4) 0.106(2) Uani 1 1 d . . .
H92 H -0.1131 -0.3375 -0.4988 0.159 Uiso 1 1 calc R U .
H92A H -0.0704 -0.3535 -0.4848 0.159 Uiso 1 1 calc R U .
H92B H -0.0759 -0.3177 -0.5158 0.159 Uiso 1 1 calc R U .
C93 C 0.2542(3) -0.0622(3) 0.1474(7) 0.237(10) Uani 1 1 d D . .
C95 C 0.3178(3) -0.0547(2) 0.1193(9) 0.233(9) Uani 1 1 d D . .
C96 C 0.10670(7) -0.02880(6) 0.22548(14) 0.0196(5) Uani 1 1 d . . .
C97 C -0.0928(2) -0.3471(2) -0.3441(5) 0.131(4) Uani 1 1 d . . .
H97 H -0.1216 -0.3478 -0.3559 0.197 Uiso 1 1 calc R U .
H97A H -0.0842 -0.3414 -0.2893 0.197 Uiso 1 1 calc R U .
H97B H -0.0822 -0.3681 -0.3539 0.197 Uiso 1 1 calc R U .
C100 C 0.0893(5) 0.2626(4) -0.0634(7) 0.209(7) Uiso 1 1 d D . .
C98 C 0.01358(18) 0.2788(2) 0.1907(3) 0.105(3) Uani 1 1 d DG . .
C103 C 0.0158(3) 0.30636(17) 0.1478(4) 0.165(5) Uani 1 1 d DG . .
C102 C -0.0173(4) 0.31735(14) 0.0974(5) 0.44(2) Uani 1 1 d DG . .
C104 C -0.0526(3) 0.3008(3) 0.0900(4) 0.282(12) Uani 1 1 d G . .
C153 C -0.05477(16) 0.2732(3) 0.1330(5) 0.368(18) Uani 1 1 d G . .
C101 C -0.0217(2) 0.2622(2) 0.1834(4) 0.190(6) Uani 1 1 d DG . .
C105 C 0.0963(2) 0.2745(3) 0.0108(8) 0.246(10) Uani 1 1 d D . .
C107 C 0.0541(4) 0.3165(3) 0.0475(9) 0.315(10) Uani 1 1 d D U .
C109 C 0.26993(8) 0.03570(8) -0.35417(15) 0.0260(5) Uani 1 1 d . . .
C110 C 0.22910(9) 0.04173(8) -0.37627(16) 0.0309(6) Uani 1 1 d . . .
H110 H 0.2126 0.0257 -0.4029 0.037 Uiso 1 1 calc R U .
C111 C 0.21245(9) 0.07067(8) -0.35988(17) 0.0330(7) Uani 1 1 d . . .
C112 C 0.16801(10) 0.07673(10) -0.38455(19) 0.0411(8) Uani 1 1 d . . .
C113 C 0.15884(12) 0.08321(13) -0.4711(2) 0.0577(12) Uani 1 1 d . . .
H113 H 0.1650 0.0643 -0.4995 0.087 Uiso 1 1 calc R U .
H114 H 0.1747 0.1012 -0.4835 0.087 Uiso 1 1 calc R U .
H115 H 0.1308 0.0883 -0.4864 0.087 Uiso 1 1 calc R U .
C114 C 0.14482(12) 0.04684(15) -0.3695(4) 0.0815(19) Uani 1 1 d . . .
H116 H 0.1166 0.0514 -0.3813 0.122 Uiso 1 1 calc R U .
H117 H 0.1522 0.0406 -0.3147 0.122 Uiso 1 1 calc R U .
H118 H 0.1509 0.0295 -0.4029 0.122 Uiso 1 1 calc R U .
C115 C 0.15409(15) 0.10479(18) -0.3416(4) 0.100(3) Uani 1 1 d . . .
H119 H 0.1661 0.1244 -0.3568 0.150 Uiso 1 1 calc R U .
H120 H 0.1618 0.1016 -0.2853 0.150 Uiso 1 1 calc R U .
H121 H 0.1254 0.1065 -0.3550 0.150 Uiso 1 1 calc R U .
O12 O 0.33409(6) -0.05756(5) -0.29125(12) 0.0306(5) Uani 1 1 d . . .
C116 C 0.29357(8) 0.05974(8) -0.31607(16) 0.0289(6) Uani 1 1 d . . .
C117 C 0.27764(10) 0.08891(8) -0.3013(2) 0.0391(8) Uani 1 1 d . . .
H122 H 0.2942 0.1054 -0.2769 0.047 Uiso 1 1 calc R U .
C118 C 0.23753(11) 0.09382(9) -0.32227(19) 0.0398(8) Uani 1 1 d . . .
H123 H 0.2268 0.1137 -0.3105 0.048 Uiso 1 1 calc R U .
C119 C -0.0888(2) -0.13892(18) -0.3576(5) 0.122(3) Uani 1 1 d . . .
H124 H -0.1175 -0.1373 -0.3722 0.183 Uiso 1 1 calc R U .
H125 H -0.0766 -0.1197 -0.3746 0.183 Uiso 1 1 calc R U .
H126 H -0.0815 -0.1411 -0.3010 0.183 Uiso 1 1 calc R U .
C120 C 0.2680(4) -0.08193(12) 0.0319(7) 0.198(8) Uani 1 1 d D . .
C121 C 0.2320(3) -0.08172(12) -0.0027(5) 0.154(5) Uani 1 1 d D U .
C122 C -0.0978(2) -0.19767(19) -0.3844(6) 0.153(5) Uani 1 1 d . . .
H127 H -0.0920 -0.2151 -0.4180 0.229 Uiso 1 1 calc R U .
H128 H -0.1259 -0.1926 -0.3967 0.229 Uiso 1 1 calc R U .
H129 H -0.0909 -0.2042 -0.3297 0.229 Uiso 1 1 calc R U .
C123 C 0.0987(4) 0.2231(4) -0.0151(13) 0.285(5) Uani 1 1 d D . .
C124 C 0.0756(3) 0.1927(3) 0.0742(10) 0.285(5) Uani 1 1 d D . .
C127 C -0.0868(2) 0.2320(3) 0.0617(9) 0.299(10) Uani 1 1 d D U .
C128 C 0.0468(4) 0.1821(3) 0.1044(9) 0.285(5) Uani 1 1 d D . .
O13 O 0.09460(6) -0.05761(5) 0.19368(11) 0.0269(4) Uani 1 1 d . . .
O14 O 0.15290(7) -0.05751(5) 0.31436(12) 0.0318(5) Uani 1 1 d . . .
C130 C 0.13779(8) -0.02869(7) 0.28903(14) 0.0220(5) Uani 1 1 d . . .
C131 C 0.09026(9) -0.08967(6) 0.08287(17) 0.0270(6) Uani 1 1 d . . .
H131 H 0.1009 -0.1066 0.1163 0.032 Uiso 1 1 calc R U .
C132 C 0.08337(8) -0.06025(7) 0.11339(15) 0.0230(5) Uani 1 1 d . . .
C133 C 0.19354(10) -0.05989(8) 0.34135(16) 0.0328(7) Uani 1 1 d . . .
C134 C 0.20909(13) -0.08969(9) 0.3293(2) 0.0484(10) Uani 1 1 d . . .
H134 H 0.1925 -0.1062 0.3054 0.058 Uiso 1 1 calc R U .
C135 C 0.24870(14) -0.09480(11) 0.3524(2) 0.0603(13) Uani 1 1 d . . .
H135 H 0.2591 -0.1152 0.3437 0.072 Uiso 1 1 calc R U .
C136 C 0.32556(16) -0.08731(19) 0.4990(3) 0.096(2) Uani 1 1 d . . .
H136 H 0.3095 -0.1061 0.5051 0.143 Uiso 1 1 calc R U .
H137 H 0.3182 -0.0698 0.5307 0.143 Uiso 1 1 calc R U .
H138 H 0.3534 -0.0924 0.5162 0.143 Uiso 1 1 calc R U .
C137 C 0.34264(15) -0.04673(19) 0.4078(4) 0.100(2) Uani 1 1 d . . .
H139 H 0.3708 -0.0515 0.4219 0.150 Uiso 1 1 calc R U .
H140 H 0.3355 -0.0307 0.4436 0.150 Uiso 1 1 calc R U .
H141 H 0.3370 -0.0385 0.3544 0.150 Uiso 1 1 calc R U .
C138 C 0.3325(2) -0.1032(2) 0.3636(5) 0.159(5) Uani 1 1 d . . .
H142 H 0.3279 -0.0965 0.3089 0.238 Uiso 1 1 calc R U .
H143 H 0.3607 -0.1069 0.3812 0.238 Uiso 1 1 calc R U .
H144 H 0.3180 -0.1229 0.3686 0.238 Uiso 1 1 calc R U .
C139 C 0.3538(2) 0.0000 0.0713(9) 0.172(8) Uani 1 2 d DS TU P
C140 C 0.3447(3) 0.0000 0.1315(7) 0.202(10) Uani 1 2 d DS TU P
C141 C 0.1546(2) -0.0301(3) 0.0091(6) 0.1418(18) Uani 1 1 d D . .
C142 C 0.2203(4) -0.0692(3) -0.0856(8) 0.252(9) Uani 1 1 d D U .
C143 C 0.2808(4) -0.0693(3) 0.1202(11) 0.288(13) Uani 1 1 d D . .
C145 C 0.2117(2) -0.0613(3) 0.1201(7) 0.1418(18) Uani 1 1 d D . .
C99 C 0.0120(2) 0.2177(2) 0.1875(3) 0.126(4) Uani 1 1 d DG . .
C108 C 0.0228(2) 0.1918(2) 0.1464(5) 0.218(7) Uani 1 1 d DG U .
C151 C -0.0054(4) 0.17609(11) 0.0927(5) 0.278(10) Uani 1 1 d DG U .
C129 C -0.0442(3) 0.1863(2) 0.0800(5) 0.354(17) Uani 1 1 d DG . .
C154 C -0.05499(16) 0.2122(3) 0.1211(5) 0.269(10) Uani 1 1 d G U .
C126 C -0.0269(2) 0.22790(19) 0.1748(4) 0.220(9) Uani 1 1 d DG . .
C155 C 0.0498(4) 0.3085(2) 0.1148(7) 0.275(10) Uani 1 1 d D U .
C156 C 0.0717(4) 0.1891(3) -0.0043(9) 0.285(5) Uani 1 1 d D . .
C157 C 0.0752(3) 0.3038(3) 0.0030(8) 0.256(9) Uani 1 1 d D U .
C158 C 0.0159(3) 0.1662(3) 0.0257(9) 0.285(5) Uani 1 1 d D . .
C159 C 0.0159(4) 0.32816(19) -0.0104(11) 0.334(16) Uani 1 1 d D . .
C160 C 0.2013(2) -0.0723(3) 0.0391(6) 0.1418(18) Uani 1 1 d D U .
C162 C 0.3336(2) -0.0187(3) -0.0588(6) 0.230(10) Uani 1 1 d D . .
C163 C 0.2996(3) -0.0709(3) -0.0165(10) 0.225(10) Uani 1 1 d D . .
C164 C 0.3007(4) -0.0334(4) -0.1144(7) 0.298(14) Uani 1 1 d D . .
C165 C 0.2851(4) -0.0619(2) -0.0805(7) 0.250(12) Uani 1 1 d D . .
C166 C 0.2751(3) -0.0202(2) -0.1635(4) 0.125(3) Uani 1 1 d D . .
C170 C 0.1657(2) -0.01668(19) 0.0937(5) 0.1418(18) Uani 1 1 d D . .
C171 C 0.2983(3) -0.01262(18) 0.2094(3) 0.157(4) Uani 1 1 d D . .
C173 C 0.1578(2) 0.0000 -0.1012(5) 0.161(5) Uani 1 2 d DS TU P
C175 C 0.14863(18) 0.0000 -0.0376(7) 0.137(5) Uani 1 2 d S T P

loop_
_atom_site_aniso_label
_atom_site_aniso_U_11
_atom_site_aniso_U_22
_atom_site_aniso_U_33
_atom_site_aniso_U_23
_atom_site_aniso_U_13
_atom_site_aniso_U_12
C1 0.049(5) 0.51(3) 0.30(2) 0.13(2) -0.063(9) -0.126(11)
C2 0.170(6) 0.189(5) 0.476(14) 0.044(8) 0.006(7) 0.148(5)
C3 0.170(6) 0.189(5) 0.476(14) 0.044(8) 0.006(7) 0.148(5)
C4 0.45(3) 0.240(15) 0.280(17) 0.199(14) -0.315(19) -0.243(18)
C5 0.199(13) 0.287(18) 0.089(6) 0.022(9) -0.077(7) -0.089(12)
C6 0.058(4) 0.190(10) 0.173(9) -0.094(8) 0.036(5) -0.080(5)
P1 0.0156(4) 0.0194(4) 0.0188(4) 0.000 0.0015(3) 0.000
P2 0.0171(4) 0.0211(4) 0.0206(4) 0.000 -0.0001(3) 0.000
P3 0.0231(3) 0.0172(3) 0.0223(3) 0.0003(2) -0.0036(3) 0.0004(2)
P4 0.0226(4) 0.0309(5) 0.0126(4) 0.000 -0.0040(3) 0.000
P5 0.0230(4) 0.0379(6) 0.0119(4) 0.000 -0.0050(3) 0.000
P6 0.0646(7) 0.0177(4) 0.0457(5) 0.0024(3) -0.0338(5) -0.0029(4)
O1 0.0167(11) 0.0342(16) 0.0291(14) 0.000 0.0019(10) 0.000
O2 0.0262(9) 0.0283(10) 0.0272(10) -0.0065(8) -0.0060(8) 0.0029(8)
O3 0.0261(10) 0.0279(11) 0.0300(11) 0.0001(8) 0.0034(8) 0.0003(8)
O4 0.0155(11) 0.0321(15) 0.0266(13) 0.000 -0.0006(10) 0.000
C7 0.0135(13) 0.0229(17) 0.0179(14) 0.000 0.0031(11) 0.000
C8 0.0206(11) 0.0226(12) 0.0222(11) -0.0012(10) -0.0010(9) 0.0008(9)
O5 0.0380(11) 0.0179(9) 0.0282(10) -0.0032(8) -0.0103(8) 0.0066(8)
C9 0.0170(10) 0.0288(13) 0.0205(11) -0.0033(10) -0.0009(9) 0.0036(9)
O6 0.0304(14) 0.0358(16) 0.0129(11) 0.000 -0.0027(10) 0.000
C10 0.0223(11) 0.0201(12) 0.0203(11) 0.0004(9) 0.0011(9) -0.0001(9)
C11 0.0233(16) 0.032(2) 0.0136(14) 0.000 -0.0044(12) 0.000
C12 0.0211(11) 0.0192(12) 0.0262(12) -0.0020(10) 0.0003(10) 0.0013(9)
C13 0.0193(10) 0.0180(11) 0.0244(11) -0.0001(9) -0.0011(9) 0.0014(9)
C14 0.0193(11) 0.0207(12) 0.0290(13) 0.0027(10) -0.0026(10) 0.0002(9)
C15 0.0215(11) 0.0182(11) 0.0250(12) -0.0011(9) -0.0008(9) 0.0000(9)
C16 0.0224(11) 0.0172(11) 0.0300(13) 0.0016(10) -0.0004(10) 0.0011(9)
C17 0.0214(15) 0.0269(18) 0.0123(13) 0.000 0.0007(12) 0.000
C18 0.0241(12) 0.0185(12) 0.0322(14) 0.0061(10) -0.0034(10) 0.0003(10)
O7 0.0504(14) 0.0174(9) 0.0385(12) 0.0059(9) -0.0227(10) -0.0084(9)
C19 0.0236(11) 0.0188(12) 0.0267(12) -0.0027(10) -0.0040(10) 0.0032(9)
C20 0.0224(11) 0.0234(13) 0.0252(12) -0.0033(10) -0.0022(10) 0.0016(10)
C21 0.0268(13) 0.0247(13) 0.0300(13) -0.0049(11) -0.0022(11) 0.0008(11)
C22 0.0213(11) 0.0233(13) 0.0249(12) 0.0025(10) -0.0021(10) -0.0001(10)
C23 0.0234(12) 0.0233(13) 0.0294(13) 0.0005(11) 0.0035(10) -0.0015(10)
C24 0.0260(12) 0.0197(12) 0.0321(14) 0.0008(11) -0.0085(11) -0.0016(10)
C25 0.0276(13) 0.0231(13) 0.0251(13) 0.0024(10) -0.0063(11) 0.0013(10)
C26 0.0367(15) 0.0200(13) 0.0264(13) -0.0011(10) -0.0077(11) 0.0047(11)
C27 0.0235(12) 0.0217(12) 0.0277(13) -0.0040(10) -0.0008(10) 0.0009(10)
C28 0.0216(12) 0.0253(14) 0.0351(15) -0.0022(11) 0.0032(11) 0.0026(10)
C29 0.0268(13) 0.0221(13) 0.0337(14) -0.0040(11) -0.0033(11) 0.0011(10)
O8 0.0239(13) 0.053(2) 0.0161(12) 0.000 -0.0018(10) 0.000
C30 0.0249(12) 0.0176(11) 0.0214(11) -0.0029(9) -0.0031(9) 0.0015(9)
C31 0.0208(11) 0.0319(14) 0.0171(10) -0.0055(10) 0.0000(9) -0.0012(10)
O9 0.0511(14) 0.0225(11) 0.0443(13) -0.0090(10) -0.0237(11) 0.0045(10)
C32 0.0312(13) 0.0152(11) 0.0360(15) 0.0011(11) -0.0009(12) -0.0018(10)
C33 0.0160(14) 0.0278(19) 0.0211(16) 0.000 0.0023(12) 0.000
C34 0.0366(15) 0.0235(13) 0.0266(13) 0.0042(11) 0.0007(11) -0.0018(11)
C35 0.0293(13) 0.0123(11) 0.0497(18) -0.0009(12) -0.0007(13) 0.0017(10)
C36 0.0302(13) 0.0178(12) 0.0382(15) -0.0042(11) -0.0002(12) -0.0015(10)
C37 0.0284(13) 0.0248(14) 0.0344(15) 0.0086(12) -0.0056(11) 0.0003(11)
C38 0.0442(17) 0.0188(13) 0.0340(15) 0.0039(11) -0.0153(13) -0.0070(12)
C39 0.0256(13) 0.0188(13) 0.0486(18) 0.0041(12) -0.0100(12) -0.0015(10)
C40 0.0357(15) 0.0221(13) 0.0344(15) -0.0057(11) 0.0065(12) 0.0020(11)
C41 0.0316(14) 0.0405(17) 0.0136(10) 0.0006(10) -0.0018(10) 0.0071(12)
C42 0.0270(13) 0.0259(14) 0.0405(16) 0.0017(12) -0.0010(12) -0.0054(11)
O10 0.076(2) 0.0294(12) 0.0402(14) 0.0024(10) -0.0304(14) -0.0051(12)
C43 0.0323(15) 0.0367(17) 0.0339(15) -0.0112(13) 0.0008(12) 0.0065(13)
C44 0.0362(15) 0.0305(15) 0.0227(12) -0.0036(11) 0.0008(11) 0.0035(12)
O11 0.078(2) 0.0210(11) 0.0668(18) 0.0110(12) -0.0520(16) -0.0108(12)
C45 0.0272(14) 0.049(2) 0.0331(15) -0.0117(14) -0.0036(12) 0.0006(14)
C46 0.056(2) 0.0203(14) 0.0381(18) 0.0029(12) -0.0236(16) -0.0044(13)
C47 0.065(2) 0.0291(16) 0.0308(15) -0.0002(13) 0.0128(15) -0.0081(16)
C48 0.0448(18) 0.0225(14) 0.0342(15) -0.0008(12) -0.0165(14) 0.0006(13)
C49 0.066(2) 0.0181(13) 0.0454(19) 0.0010(13) -0.0312(18) -0.0033(14)
C50 0.059(2) 0.0245(15) 0.0410(18) -0.0026(13) -0.0277(17) -0.0029(15)
C51 0.0361(16) 0.056(2) 0.0194(12) -0.0028(13) -0.0046(11) 0.0144(15)
C52 0.081(3) 0.0227(15) 0.053(2) -0.0005(15) -0.045(2) -0.0044(17)
C53 0.0465(18) 0.0280(15) 0.0385(17) 0.0109(13) 0.0031(14) -0.0091(14)
C54 0.0483(19) 0.0343(17) 0.0260(14) 0.0053(12) -0.0017(13) -0.0049(14)
C55 0.0361(17) 0.0422(19) 0.0417(18) 0.0112(15) -0.0070(14) 0.0006(14)
C56 0.061(2) 0.0295(17) 0.053(2) -0.0129(16) 0.0095(18) 0.0177(16)
C57 0.074(3) 0.0235(16) 0.056(2) 0.0013(16) -0.033(2) -0.0061(17)
C58 0.0389(18) 0.045(2) 0.047(2) -0.0073(17) -0.0027(15) -0.0095(16)
C59 0.056(2) 0.0303(17) 0.055(2) 0.0024(16) -0.0321(19) -0.0046(16)
C60 0.061(2) 0.0361(19) 0.057(2) 0.0042(18) -0.029(2) -0.0138(18)
C61 0.053(2) 0.073(3) 0.0223(14) -0.0057(16) -0.0079(14) 0.035(2)
C62 0.058(3) 0.048(2) 0.079(3) 0.007(2) -0.033(2) -0.019(2)
C63 0.052(2) 0.104(4) 0.0373(19) -0.011(2) -0.0095(18) 0.048(3)
C64 0.068(3) 0.100(4) 0.034(2) -0.027(2) -0.003(2) 0.020(3)
C65 0.065(2) 0.0269(16) 0.0359(17) -0.0031(13) 0.0174(16) 0.0030(15)
C66 0.058(2) 0.0181(13) 0.0466(19) 0.0068(13) -0.0284(17) -0.0046(14)
C67 0.052(3) 0.135(6) 0.038(2) 0.018(3) -0.014(2) 0.042(3)
C68 0.067(3) 0.097(4) 0.0339(19) 0.037(2) -0.006(2) -0.016(3)
C70 0.087(3) 0.0207(15) 0.064(3) 0.0041(16) -0.056(2) -0.0028(18)
C71 0.114(4) 0.0253(18) 0.095(4) -0.017(2) -0.072(3) 0.017(2)
C72 0.077(3) 0.0288(17) 0.056(2) -0.0063(16) -0.045(2) 0.0032(18)
C73 0.097(4) 0.038(2) 0.075(3) -0.008(2) -0.062(3) 0.013(2)
C74 0.086(4) 0.054(3) 0.084(4) -0.009(3) -0.052(3) 0.026(3)
C75 0.117(4) 0.0238(18) 0.095(4) -0.009(2) -0.079(3) 0.005(2)
C76 0.126(6) 0.116(6) 0.085(4) -0.014(4) -0.067(4) 0.059(5)
C77 0.0360(17) 0.058(2) 0.0426(19) 0.0128(18) -0.0048(15) 0.0117(17)
C78 0.049(2) 0.046(2) 0.0429(19) 0.0186(17) -0.0019(16) -0.0107(17)
C79 0.064(3) 0.0355(19) 0.058(2) 0.0086(18) -0.027(2) -0.0166(18)
C80 0.043(3) 0.330(13) 0.092(4) -0.137(6) -0.039(3) 0.033(5)
C81 0.089(3) 0.182(5) 0.154(3) 0.081(4) 0.022(2) -0.043(2)
C82 0.151(7) 0.194(8) 0.044(3) 0.021(4) 0.061(4) -0.036(6)
C83 0.042(3) 0.157(8) 0.179(9) -0.092(7) 0.000(4) 0.042(4)
C84 0.060(3) 0.083(4) 0.137(6) -0.011(4) -0.034(4) -0.015(3)
C86 0.182(11) 0.136(8) 0.115(7) -0.104(7) 0.027(7) 0.001(8)
C87 0.187(8) 0.173(10) 0.046(3) -0.055(4) -0.056(4) 0.078(7)
C88 0.089(3) 0.182(5) 0.154(3) 0.081(4) 0.022(2) -0.043(2)
C89 0.136(8) 0.142(8) 0.116(6) -0.040(6) -0.059(6) 0.120(7)
C91 0.086(6) 0.189(10) 0.392(17) -0.176(11) -0.049(9) -0.066(7)
C92 0.079(4) 0.132(6) 0.088(4) -0.032(4) -0.040(3) -0.024(4)
C93 0.32(2) 0.170(11) 0.280(15) 0.212(12) 0.209(16) 0.141(12)
C95 0.204(12) 0.089(6) 0.317(18) 0.067(9) -0.194(13) 0.023(7)
C96 0.0195(10) 0.0222(12) 0.0166(10) 0.0005(9) 0.0023(8) -0.0020(9)
C97 0.075(4) 0.143(7) 0.160(8) 0.080(6) -0.021(4) -0.037(4)
C98 0.069(4) 0.165(8) 0.086(5) -0.041(5) 0.026(4) -0.028(5)
C103 0.263(16) 0.110(8) 0.125(9) -0.073(7) 0.044(9) -0.046(9)
C102 1.04(7) 0.102(8) 0.130(10) -0.067(8) 0.00(2) 0.26(2)
C104 0.222(16) 0.32(2) 0.31(2) -0.18(2) 0.055(15) 0.171(17)
C153 0.40(3) 0.53(4) 0.25(2) 0.04(3) 0.27(2) 0.23(3)
C101 0.161(11) 0.33(2) 0.095(7) -0.035(10) 0.065(7) -0.005(13)
C105 0.053(4) 0.210(13) 0.50(3) -0.155(16) 0.124(10) -0.093(6)
C107 0.50(2) 0.218(12) 0.245(17) -0.101(12) 0.112(17) -0.316(14)
C109 0.0219(11) 0.0391(16) 0.0152(10) 0.0025(10) -0.0017(9) 0.0010(11)
C110 0.0270(13) 0.0470(18) 0.0159(11) -0.0019(11) -0.0037(10) 0.0004(12)
C111 0.0308(14) 0.0452(18) 0.0198(12) 0.0018(12) -0.0044(11) 0.0081(13)
C112 0.0362(16) 0.056(2) 0.0283(15) -0.0047(14) -0.0034(13) 0.0138(15)
C113 0.043(2) 0.087(3) 0.0373(19) 0.013(2) -0.0071(16) 0.026(2)
C114 0.0288(18) 0.113(5) 0.098(4) 0.047(4) 0.000(2) 0.008(2)
C115 0.048(3) 0.148(6) 0.101(4) -0.075(4) 0.004(3) 0.027(3)
O12 0.0273(10) 0.0304(11) 0.0295(10) -0.0129(8) -0.0077(8) 0.0033(8)
C116 0.0258(12) 0.0369(16) 0.0207(12) 0.0097(11) -0.0050(10) -0.0014(11)
C117 0.0388(17) 0.0352(17) 0.0355(16) 0.0072(13) -0.0143(13) 0.0001(14)
C118 0.0430(18) 0.0393(18) 0.0313(15) 0.0037(13) -0.0091(13) 0.0104(15)
C119 0.117(6) 0.110(6) 0.117(6) -0.050(5) -0.039(5) 0.037(5)
C120 0.322(18) 0.009(2) 0.203(12) -0.013(4) -0.117(13) 0.036(5)
C121 0.318(15) 0.017(2) 0.111(6) -0.012(3) -0.005(8) -0.061(5)
C122 0.086(5) 0.090(5) 0.243(11) 0.038(6) -0.081(6) -0.001(4)
C123 0.170(6) 0.189(5) 0.476(14) 0.044(8) 0.006(7) 0.148(5)
C124 0.170(6) 0.189(5) 0.476(14) 0.044(8) 0.006(7) 0.148(5)
C127 0.048(4) 0.38(2) 0.51(2) 0.224(18) 0.151(9) 0.039(7)
C128 0.170(6) 0.189(5) 0.476(14) 0.044(8) 0.006(7) 0.148(5)
O13 0.0348(10) 0.0226(10) 0.0205(9) 0.0033(7) -0.0029(8) -0.0031(8)
O14 0.0387(11) 0.0236(10) 0.0274(10) 0.0067(8) -0.0099(9) 0.0012(9)
C130 0.0263(12) 0.0232(12) 0.0150(10) 0.0030(9) -0.0003(9) 0.0002(10)
C131 0.0328(14) 0.0148(11) 0.0302(13) 0.0020(10) -0.0028(11) -0.0005(10)
C132 0.0243(12) 0.0220(12) 0.0208(11) 0.0005(9) -0.0013(9) -0.0010(10)
C133 0.0446(17) 0.0316(15) 0.0173(11) 0.0008(11) -0.0078(11) 0.0113(13)
C134 0.068(3) 0.0393(19) 0.0304(16) -0.0031(14) -0.0131(16) 0.0204(18)
C135 0.081(3) 0.060(3) 0.0318(17) -0.0096(17) -0.0133(19) 0.044(2)
C136 0.061(3) 0.149(6) 0.064(3) 0.029(4) -0.022(3) 0.033(4)
C137 0.039(2) 0.147(7) 0.113(5) 0.038(5) 0.013(3) 0.033(3)
C138 0.086(5) 0.228(10) 0.145(7) -0.116(7) -0.027(4) 0.099(6)
C139 0.007(2) 0.33(2) 0.162(13) 0.000 -0.018(5) 0.000
C140 0.035(5) 0.43(3) 0.119(11) 0.000 -0.046(6) 0.000
C141 0.089(3) 0.182(5) 0.154(3) 0.081(4) 0.022(2) -0.043(2)
C142 0.227(15) 0.164(11) 0.35(2) -0.226(13) 0.003(15) -0.041(11)
C143 0.276(19) 0.090(8) 0.41(3) 0.162(13) -0.19(2) -0.020(10)
C145 0.089(3) 0.182(5) 0.154(3) 0.081(4) 0.022(2) -0.043(2)
C99 0.064(4) 0.194(10) 0.121(6) 0.089(7) 0.023(4) 0.026(5)
C108 0.261(18) 0.145(10) 0.246(16) 0.139(11) 0.037(13) 0.095(11)
C151 0.38(2) 0.071(6) 0.36(2) 0.145(10) 0.015(18) -0.049(10)
C129 0.145(10) 0.223(15) 0.65(4) 0.32(2) -0.054(17) -0.120(11)
C154 0.224(15) 0.36(2) 0.241(16) 0.129(15) 0.101(13) -0.151(16)
C126 0.280(19) 0.269(17) 0.144(10) -0.017(11) 0.129(12) -0.160(16)
C155 0.50(3) 0.160(11) 0.187(15) -0.092(12) 0.109(18) -0.214(15)
C156 0.170(6) 0.189(5) 0.476(14) 0.044(8) 0.006(7) 0.148(5)
C157 0.305(16) 0.273(16) 0.227(14) -0.128(12) 0.147(12) -0.276(14)
C158 0.170(6) 0.189(5) 0.476(14) 0.044(8) 0.006(7) 0.148(5)
C159 0.30(3) 0.043(4) 0.64(4) 0.016(17) 0.04(4) -0.093(10)
C160 0.089(3) 0.182(5) 0.154(3) 0.081(4) 0.022(2) -0.043(2)
C162 0.075(5) 0.47(3) 0.166(8) -0.090(12) 0.073(6) 0.070(9)
C163 0.130(10) 0.141(11) 0.39(3) -0.122(15) -0.004(14) 0.090(9)
C164 0.108(8) 0.64(4) 0.149(11) -0.234(18) 0.047(8) 0.054(15)
C165 0.30(2) 0.268(16) 0.133(10) -0.137(11) -0.089(11) 0.242(16)
C166 0.113(6) 0.228(10) 0.046(3) -0.027(4) 0.048(3) 0.009(6)
C170 0.089(3) 0.182(5) 0.154(3) 0.081(4) 0.022(2) -0.043(2)
C171 0.262(10) 0.129(8) 0.040(3) 0.019(3) -0.082(5) -0.026(6)
C173 0.043(3) 0.330(13) 0.092(4) -0.137(6) -0.039(3) 0.033(5)
C175 0.013(2) 0.280(17) 0.110(8) 0.000 -0.011(3) 0.000

loop_
_atom_type_symbol
_atom_type_description
_atom_type_scat_dispersion_real
_atom_type_scat_dispersion_imag
_atom_type_scat_source
C C 0.0033 0.0016 'International Tables Vol C Tables 4.2.6.8 and 6.1.1.4'
H H 0.0000 0.0000 'International Tables Vol C Tables 4.2.6.8 and 6.1.1.4'
O O 0.0106 0.0060 'International Tables Vol C Tables 4.2.6.8 and 6.1.1.4'
P P 0.1023 0.0942 'International Tables Vol C Tables 4.2.6.8 and 6.1.1.4'

loop_
_geom_angle_atom_site_label_1
_geom_angle_atom_site_label_2
_geom_angle_atom_site_label_3
_geom_angle
_geom_angle_site_symmetry_1
_geom_angle_site_symmetry_3
C2 C1 C6 120.0 . .
C2 C1 C105 106.5(6) . .
C6 C1 C105 122.5(6) . .
C1 C2 C3 120.0 . .
C1 C2 C124 159.5(5) . .
C3 C2 C124 51.6(7) . .
C1 C2 C123 101.6(7) . .
C3 C2 C123 128.6(8) . .
C124 C2 C123 78.8(7) . .
C124 C3 C4 153.2(7) . .
C124 C3 C2 76.7(9) . .
C4 C3 C2 120.0 . .
C124 C3 C128 49.3(6) . .
C4 C3 C128 106.4(7) . .
C2 C3 C128 123.2(8) . .
C124 C3 C108 87.7(7) . .
C4 C3 C108 67.4(5) . .
C2 C3 C108 149.0(4) . .
C128 C3 C108 39.0(5) . .
C5 C4 C3 120.0 . .
C5 C4 C99 111.2(6) . .
C3 C4 C99 116.0(6) . .
C5 C4 C108 147.3(4) . .
C3 C4 C108 71.6(5) . .
C99 C4 C108 45.1(3) . .
C4 C5 C6 120.0 . .
C4 C5 C98 114.6(5) . .
C6 C5 C98 112.6(5) . .
C5 C6 C1 120.0 . .
C5 C6 C155 103.9(6) . .
C1 C6 C155 123.1(6) . .
O4 P1 C10 113.42(10) . 6
O4 P1 C10 113.43(10) . .
C10 P1 C10 113.84(18) 6 .
O4 P1 C7 116.37(16) . .
C10 P1 C7 99.12(10) 6 .
C10 P1 C7 99.12(10) . .
O1 P2 C12 112.97(10) . .
O1 P2 C12 112.98(10) . 6
C12 P2 C12 114.00(18) . 6
O1 P2 C33 116.82(17) . .
C12 P2 C33 99.37(11) . .
C12 P2 C33 99.37(11) 6 .
O3 P3 C14 112.89(12) . .
O3 P3 C25 116.53(14) . .
C14 P3 C25 99.22(13) . .
O3 P3 C13 113.39(12) . .
C14 P3 C13 114.25(14) . .
C25 P3 C13 99.13(13) . .
O6 P4 C17 115.19(17) . .
O6 P4 C41 113.17(10) . 6
C17 P4 C41 99.51(11) . 6
O6 P4 C41 113.17(10) . .
C17 P4 C41 99.51(11) . .
C41 P4 C41 114.8(2) 6 .
O8 P5 C11 115.69(18) . .
O8 P5 C109 113.46(10) . 6
C11 P5 C109 99.37(11) . 6
O8 P5 C109 113.46(10) . .
C11 P5 C109 99.37(11) . .
C109 P5 C109 113.95(19) 6 .
O10 P6 C52 113.27(19) . .
O10 P6 C49 113.50(18) . .
C52 P6 C49 114.4(2) . .
O10 P6 C46 115.1(2) . .
C52 P6 C46 99.34(17) . .
C49 P6 C46 99.65(16) . .
C9 O2 C27 119.9(2) . .
C96 C7 C96 120.3(3) 6 .
C96 C7 P1 119.74(16) 6 .
C96 C7 P1 119.74(16) . .
C30 C8 C10 121.9(2) . .
C30 C8 H8 119.0 . .
C10 C8 H8 119.0 . .
C26 O5 C19 119.6(2) . .
O2 C9 C33 123.3(2) . .
O2 C9 C31 117.5(2) . .
C33 C9 C31 119.1(3) . .
C132 C10 C8 118.3(2) . .
C132 C10 P1 117.8(2) . .
C8 C10 P1 123.5(2) . .
C31 C11 C31 119.9(3) . 6
C31 C11 P5 120.05(16) . .
C31 C11 P5 120.05(16) 6 .
C27 C12 C22 118.6(3) . .
C27 C12 P2 117.4(2) . .
C22 C12 P2 123.6(2) . .
C19 C13 C15 117.9(2) . .
C19 C13 P3 118.4(2) . .
C15 C13 P3 123.5(2) . .
C24 C14 C16 117.6(3) . .
C24 C14 P3 118.1(2) . .
C16 C14 P3 124.0(2) . .
C23 C15 C13 122.6(2) . .
C23 C15 H15 118.7 . .
C13 C15 H15 118.7 . .
C28 C16 C14 122.9(3) . .
C28 C16 H16 118.6 . .
C14 C16 H16 118.6 . .
C130 C17 C130 120.0(3) . 6
C130 C17 P4 119.84(16) . .
C130 C17 P4 119.84(16) 6 .
C42 C18 C22 118.0(3) . .
C42 C18 C37 120.7(3) . .
C22 C18 C37 121.3(3) . .
C38 O7 C24 119.4(2) . .
O5 C19 C29 114.8(2) . .
O5 C19 C13 124.3(2) . .
C29 C19 C13 120.9(3) . .
C30 C20 C43 110.7(2) . .
C30 C20 C44 112.0(2) . .
C43 C20 C44 107.4(3) . .
C30 C20 C45 107.9(2) . .
C43 C20 C45 110.3(2) . .
C44 C20 C45 108.5(2) . .
C131 C21 C30 122.8(3) . .
C131 C21 H21 118.6 . .
C30 C21 H21 118.6 . .
C18 C22 C12 121.3(3) . .
C18 C22 H22 119.4 . .
C12 C22 H22 119.4 . .
C15 C23 C32 117.3(3) . .
C15 C23 C34 121.8(3) . .
C32 C23 C34 120.8(3) . .
O7 C24 C39 115.0(3) . .
O7 C24 C14 124.1(3) . .
C39 C24 C14 120.9(3) . .
C38 C25 C26 119.6(3) . .
C38 C25 P3 120.1(2) . .
C26 C25 P3 120.1(2) . .
O5 C26 C25 123.2(2) . .
O5 C26 C48 116.6(3) . .
C25 C26 C48 120.1(3) . .
C36 C27 O2 115.0(2) . .
C36 C27 C12 120.2(3) . .
O2 C27 C12 124.8(3) . .
C16 C28 C35 116.8(3) . .
C16 C28 C40 122.1(3) . .
C35 C28 C40 121.1(3) . .
C32 C29 C19 119.5(3) . .
C32 C29 H29 120.3 . .
C19 C29 H29 120.3 . .
C21 C30 C8 116.9(2) . .
C21 C30 C20 121.9(2) . .
C8 C30 C20 121.2(2) . .
O12 C31 C11 123.0(2) . .
O12 C31 C9 116.5(3) . .
C11 C31 C9 120.4(3) . .
C48 O9 C50 119.6(3) . .
C29 C32 C23 121.5(3) . .
C29 C32 H32 119.3 . .
C23 C32 H32 119.3 . .
C9 C33 C9 120.8(3) 6 .
C9 C33 P2 119.42(17) 6 .
C9 C33 P2 119.42(17) . .
C47 C34 C53 107.9(3) . .
C47 C34 C55 109.4(3) . .
C53 C34 C55 109.4(3) . .
C47 C34 C23 110.9(3) . .
C53 C34 C23 110.5(3) . .
C55 C34 C23 108.8(3) . .
C39 C35 C28 121.8(3) . .
C39 C35 H35 119.1 . .
C28 C35 H35 119.1 . .
C27 C36 C42 119.9(3) . .
C27 C36 H36 120.1 . .
C42 C36 H36 120.1 . .
C78 C37 C18 111.0(3) . .
C78 C37 C54 106.9(3) . .
C18 C37 C54 111.2(2) . .
C78 C37 C77 110.4(3) . .
C18 C37 C77 107.6(3) . .
C54 C37 C77 109.8(3) . .
O7 C38 C25 122.9(3) . .
O7 C38 C66 116.4(3) . .
C25 C38 C66 120.6(3) . .
C35 C39 C24 119.8(3) . .
C35 C39 H39 120.1 . .
C24 C39 H39 120.1 . .
C65 C40 C58 109.1(3) . .
C65 C40 C56 108.2(3) . .
C58 C40 C56 109.2(3) . .
C65 C40 C28 111.4(3) . .
C58 C40 C28 108.9(3) . .
C56 C40 C28 110.0(3) . .
C133 C41 C51 118.8(3) . .
C133 C41 P4 116.9(2) . .
C51 C41 P4 124.1(3) . .
C18 C42 C36 122.0(3) . .
C18 C42 H42 119.0 . .
C36 C42 H42 119.0 . .
C20 C43 H43 109.5 . .
C20 C43 H43A 109.5 . .
H43 C43 H43A 109.5 . .
C20 C43 H43B 109.5 . .
H43 C43 H43B 109.5 . .
H43A C43 H43B 109.5 . .
C20 C44 H44 109.5 . .
C20 C44 H44A 109.5 . .
H44 C44 H44A 109.5 . .
C20 C44 H44B 109.5 . .
H44 C44 H44B 109.5 . .
H44A C44 H44B 109.5 . .
C66 O11 C70 119.7(3) . .
C20 C45 H45 109.5 . .
C20 C45 H45A 109.5 . .
H45 C45 H45A 109.5 . .
C20 C45 H45B 109.5 . .
H45 C45 H45B 109.5 . .
H45A C45 H45B 109.5 . .
C66 C46 C48 119.6(3) . .
C66 C46 P6 120.3(2) . .
C48 C46 P6 119.7(2) . .
C34 C47 H47 109.5 . .
C34 C47 H47A 109.5 . .
H47 C47 H47A 109.5 . .
C34 C47 H47B 109.5 . .
H47 C47 H47B 109.5 . .
H47A C47 H47B 109.5 . .
O9 C48 C26 117.2(3) . .
O9 C48 C46 122.6(3) . .
C26 C48 C46 120.1(3) . .
C50 C49 C59 117.0(3) . .
C50 C49 P6 118.0(3) . .
C59 C49 P6 124.9(3) . .
O9 C50 C57 115.2(3) . .
O9 C50 C49 124.4(3) . .
C57 C50 C49 120.5(4) . .
C61 C51 C41 121.9(4) . .
C61 C51 H51 119.1 . .
C41 C51 H51 119.1 . .
C70 C52 C72 116.9(4) . .
C70 C52 P6 118.5(4) . .
C72 C52 P6 124.5(3) . .
C34 C53 H53 109.5 . .
C34 C53 H53A 109.5 . .
H53 C53 H53A 109.5 . .
C34 C53 H53B 109.5 . .
H53 C53 H53B 109.5 . .
H53A C53 H53B 109.5 . .
C37 C54 H54 109.5 . .
C37 C54 H54A 109.5 . .
H54 C54 H54A 109.5 . .
C37 C54 H54B 109.5 . .
H54 C54 H54B 109.5 . .
H54A C54 H54B 109.5 . .
C34 C55 H55 109.5 . .
C34 C55 H55A 109.5 . .
H55 C55 H55A 109.5 . .
C34 C55 H55B 109.5 . .
H55 C55 H55B 109.5 . .
H55A C55 H55B 109.5 . .
C40 C56 H56 109.5 . .
C40 C56 H56A 109.5 . .
H56 C56 H56A 109.5 . .
C40 C56 H56B 109.5 . .
H56 C56 H56B 109.5 . .
H56A C56 H56B 109.5 . .
C79 C57 C50 121.0(4) . .
C79 C57 H57 119.5 . .
C50 C57 H57 119.5 . .
C40 C58 H58 109.5 . .
C40 C58 H58A 109.5 . .
H58 C58 H58A 109.5 . .
C40 C58 H58B 109.5 . .
H58 C58 H58B 109.5 . .
H58A C58 H58B 109.5 . .
C60 C59 C49 123.6(3) . .
C60 C59 H59 118.2 . .
C49 C59 H59 118.2 . .
C59 C60 C79 116.5(4) . .
C59 C60 C62 121.5(4) . .
C79 C60 C62 121.9(4) . .
C51 C61 C135 116.9(3) . .
C51 C61 C63 120.8(4) . .
C135 C61 C63 122.3(4) . .
C84 C62 C92 109.3(5) . .
C84 C62 C60 111.3(4) . .
C92 C62 C60 107.1(5) . .
C84 C62 C97 109.1(6) . .
C92 C62 C97 108.8(5) . .
C60 C62 C97 111.3(4) . .
C138 C63 C136 110.4(6) . .
C138 C63 C61 110.7(4) . .
C136 C63 C61 107.5(4) . .
C138 C63 C137 109.4(6) . .
C136 C63 C137 107.2(5) . .
C61 C63 C137 111.5(4) . .
C87 C64 C166 125.2(8) . .
C87 C64 C86 122.1(8) . .
C166 C64 C86 99.3(7) . .
C40 C65 H65 109.5 . .
C40 C65 H65A 109.5 . .
H65 C65 H65A 109.5 . .
C40 C65 H65B 109.5 . .
H65 C65 H65B 109.5 . .
H65A C65 H65B 109.5 . .
O11 C66 C46 123.0(3) . .
O11 C66 C38 117.3(3) . .
C46 C66 C38 119.7(3) . .
C95 C67 C140 123.8(9) . .
C95 C67 C171 125.2(9) . .
C140 C67 C171 96.3(7) . .
C82 C68 C171 126.4(7) . .
C82 C68 C93 96.7(6) . .
C171 C68 C93 121.2(7) . .
O11 C70 C75 113.9(3) . .
O11 C70 C52 124.7(4) . .
C75 C70 C52 121.4(4) . .
C75 C71 C73 121.6(4) . .
C75 C71 H71 119.2 . .
C73 C71 H71 119.2 . .
C73 C72 C52 123.0(4) . .
C73 C72 H72 118.5 . .
C52 C72 H72 118.5 . .
C72 C73 C71 117.3(5) . .
C72 C73 C74 121.0(4) . .
C71 C73 C74 121.8(4) . .
C122 C74 C73 111.4(4) . .
C122 C74 C76 108.9(6) . .
C73 C74 C76 105.6(6) . .
C122 C74 C119 110.4(7) . .
C73 C74 C119 113.6(4) . .
C76 C74 C119 106.7(5) . .
C70 C75 C71 119.9(4) . .
C70 C75 H75 120.1 . .
C71 C75 H75 120.1 . .
C74 C76 H76 109.5 . .
C74 C76 H76A 109.5 . .
H76 C76 H76A 109.5 . .
C74 C76 H76B 109.5 . .
H76 C76 H76B 109.5 . .
H76A C76 H76B 109.5 . .
C37 C77 H77 109.5 . .
C37 C77 H77A 109.5 . .
H77 C77 H77A 109.5 . .
C37 C77 H77B 109.5 . .
H77 C77 H77B 109.5 . .
H77A C77 H77B 109.5 . .
C37 C78 H78 109.5 . .
C37 C78 H78A 109.5 . .
H78 C78 H78A 109.5 . .
C37 C78 H78B 109.5 . .
H78 C78 H78B 109.5 . .
H78A C78 H78B 109.5 . .
C57 C79 C60 121.3(4) . .
C57 C79 H79 119.3 . .
C60 C79 H79 119.3 . .
C91 C80 C173 120.0(9) . .
C91 C80 C87 119.3(7) . .
C173 C80 C87 105.6(10) . .
C145 C81 C82 105.4(9) . .
C145 C81 C170 127.9(11) . .
C82 C81 C170 114.4(10) . .
C68 C82 C81 118.3(8) . .
C68 C82 C82 109.9(4) . 6
C81 C82 C82 119.5(6) . 6
C89 C83 C162 111.3(7) . .
C89 C83 C139 130.2(9) . .
C162 C83 C139 104.4(9) . .
C62 C84 H84 109.5 . .
C62 C84 H84A 109.5 . .
H84 C84 H84A 109.5 . .
C62 C84 H84B 109.5 . .
H84 C84 H84B 109.5 . .
H84A C84 H84B 109.5 . .
C142 C86 C64 124.7(12) . .
C142 C86 C165 107.3(12) . .
C64 C86 C165 115.5(10) . .
C87 C87 C64 124.5(5) 6 .
C87 C87 C80 111.6(5) 6 .
C64 C87 C80 114.2(8) . .
C160 C88 C141 131.5(11) . .
C160 C88 C91 108.7(9) . .
C141 C88 C91 105.5(9) . .
C163 C89 C83 122.1(10) . .
C163 C89 C95 120.0(12) . .
C83 C89 C95 103.9(8) . .
C80 C91 C142 120.1(11) . .
C80 C91 C88 124.2(10) . .
C142 C91 C88 107.8(10) . .
C62 C92 H92 109.5 . .
C62 C92 H92A 109.5 . .
H92 C92 H92A 109.5 . .
C62 C92 H92B 109.5 . .
H92 C92 H92B 109.5 . .
H92A C92 H92B 109.5 . .
C143 C93 C145 134.9(16) . .
C143 C93 C68 113.2(14) . .
C145 C93 C68 104.1(8) . .
C67 C95 C143 118.3(16) . .
C67 C95 C89 124.3(11) . .
C143 C95 C89 105.9(11) . .
O13 C96 C7 122.8(2) . .
O13 C96 C130 117.4(2) . .
C7 C96 C130 119.7(2) . .
C62 C97 H97 109.5 . .
C62 C97 H97A 109.5 . .
H97 C97 H97A 109.5 . .
C62 C97 H97B 109.5 . .
H97 C97 H97B 109.5 . .
H97A C97 H97B 109.5 . .
C127 C100 C105 110.1(13) 2 .
C127 C100 C153 104.4(14) 2 2
C105 C100 C153 126.5(13) . 2
C127 C100 C123 26.9(11) 2 .
C105 C100 C123 85.0(11) . .
C153 C100 C123 129.3(14) 2 .
C103 C98 C101 120.0 . .
C103 C98 C5 101.3(6) . .
C101 C98 C5 123.7(6) . .
C98 C103 C102 120.0 . .
C98 C103 C155 114.0(8) . .
C102 C103 C155 111.9(8) . .
C103 C102 C104 120.0 . .
C103 C102 C159 122.4(8) . 2
C104 C102 C159 103.3(8) . 2
C153 C104 C102 120.0 . .
C153 C104 C157 121.7(9) . 2
C102 C104 C157 107.5(9) . 2
C104 C153 C101 120.0 . .
C104 C153 C100 85.9(9) . 2
C101 C153 C100 143.3(9) . 2
C153 C101 C98 120.0 . .
C153 C101 C126 101.1(7) . .
C98 C101 C126 126.5(7) . .
C100 C105 C157 103.1(12) . .
C100 C105 C1 138.6(10) . .
C157 C105 C1 105.0(8) . .
C155 C107 C157 129.4(16) . .
C155 C107 C159 116.9(12) . .
C157 C107 C159 104.0(12) . .
C116 C109 C110 118.1(3) . .
C116 C109 P5 117.8(2) . .
C110 C109 P5 123.9(2) . .
C111 C110 C109 121.7(3) . .
C111 C110 H110 119.1 . .
C109 C110 H110 119.1 . .
C118 C111 C110 117.6(3) . .
C118 C111 C112 121.6(3) . .
C110 C111 C112 120.9(3) . .
C113 C112 C115 108.9(4) . .
C113 C112 C114 107.1(4) . .
C115 C112 C114 109.3(5) . .
C113 C112 C111 109.3(3) . .
C115 C112 C111 112.2(3) . .
C114 C112 C111 109.9(3) . .
C112 C113 H113 109.5 . .
C112 C113 H114 109.5 . .
H113 C113 H114 109.5 . .
C112 C113 H115 109.5 . .
H113 C113 H115 109.5 . .
H114 C113 H115 109.5 . .
C112 C114 H116 109.5 . .
C112 C114 H117 109.5 . .
H116 C114 H117 109.5 . .
C112 C114 H118 109.5 . .
H116 C114 H118 109.5 . .
H117 C114 H118 109.5 . .
C112 C115 H119 109.5 . .
C112 C115 H120 109.5 . .
H119 C115 H120 109.5 . .
C112 C115 H121 109.5 . .
H119 C115 H121 109.5 . .
H120 C115 H121 109.5 . .
C31 O12 C116 119.6(2) . 6
C117 C116 C109 120.8(3) . .
C117 C116 O12 114.2(3) . 6
C109 C116 O12 124.9(3) . 6
C118 C117 C116 119.6(3) . .
C118 C117 H122 120.2 . .
C116 C117 H122 120.2 . .
C117 C118 C111 122.1(3) . .
C117 C118 H123 118.9 . .
C111 C118 H123 118.9 . .
C74 C119 H124 109.5 . .
C74 C119 H125 109.5 . .
H124 C119 H125 109.5 . .
C74 C119 H126 109.5 . .
H124 C119 H126 109.5 . .
H125 C119 H126 109.5 . .
C121 C120 C163 117.1(11) . .
C121 C120 C143 121.6(12) . .
C163 C120 C143 108.6(10) . .
C120 C121 C160 120.2(10) . .
C120 C121 C142 121.3(11) . .
C160 C121 C142 106.9(9) . .
C74 C122 H127 109.5 . .
C74 C122 H128 109.5 . .
H127 C122 H128 109.5 . .
C74 C122 H129 109.5 . .
H127 C122 H129 109.5 . .
H128 C122 H129 109.5 . .
C127 C123 C156 106(2) 2 .
C127 C123 C2 132.8(14) 2 .
C156 C123 C2 84.2(9) . .
C127 C123 C100 39.1(12) 2 .
C156 C123 C100 136.9(11) . .
C2 C123 C100 104.2(10) . .
C128 C124 C156 115.4(14) . .
C128 C124 C3 75.6(11) . .
C156 C124 C3 145.1(12) . .
C128 C124 C2 124.4(12) . .
C156 C124 C2 101.7(11) . .
C3 C124 C2 51.7(5) . .
C123 C127 C100 114(2) 2 2
C123 C127 C154 120.2(18) 2 .
C100 C127 C154 123.0(13) 2 .
C108 C128 C124 139.6(14) . .
C108 C128 C3 86.3(10) . .
C124 C128 C3 55.1(10) . .
C108 C128 C158 102.1(9) . .
C124 C128 C158 102.9(12) . .
C3 C128 C158 142.9(10) . .
C108 C128 C151 50.5(5) . .
C124 C128 C151 146.8(12) . .
C3 C128 C151 129.3(7) . .
C158 C128 C151 52.1(6) . .
C96 O13 C132 119.4(2) . .
C130 O14 C133 118.4(2) . .
O14 C130 C17 123.1(2) . .
O14 C130 C96 116.8(2) . .
C17 C130 C96 120.1(3) . .
C132 C131 C21 119.2(3) . .
C132 C131 H131 120.4 . .
C21 C131 H131 120.4 . .
C131 C132 O13 115.0(2) . .
C131 C132 C10 120.8(2) . .
O13 C132 C10 124.2(2) . .
C41 C133 C134 120.5(3) . .
C41 C133 O14 125.7(3) . .
C134 C133 O14 113.8(3) . .
C135 C134 C133 119.2(4) . .
C135 C134 H134 120.4 . .
C133 C134 H134 120.4 . .
C134 C135 C61 122.7(4) . .
C134 C135 H135 118.6 . .
C61 C135 H135 118.6 . .
C63 C136 H136 109.5 . .
C63 C136 H137 109.5 . .
H136 C136 H137 109.5 . .
C63 C136 H138 109.5 . .
H136 C136 H138 109.5 . .
H137 C136 H138 109.5 . .
C63 C137 H139 109.5 . .
C63 C137 H140 109.5 . .
H139 C137 H140 109.5 . .
C63 C137 H141 109.5 . .
H139 C137 H141 109.5 . .
H140 C137 H141 109.5 . .
C63 C138 H142 109.5 . .
C63 C138 H143 109.5 . .
H142 C138 H143 109.5 . .
C63 C138 H144 109.5 . .
H142 C138 H144 109.5 . .
H143 C138 H144 109.5 . .
C140 C139 C83 117.6(6) . 6
C140 C139 C83 117.6(6) . .
C83 C139 C83 112.6(12) 6 .
C139 C140 C67 119.5(5) . .
C139 C140 C67 119.5(5) . 6
C67 C140 C67 111.4(9) . 6
C88 C141 C175 129.8(9) . .
C88 C141 C170 114.5(8) . .
C175 C141 C170 101.4(9) . .
C86 C142 C91 119.1(13) . .
C86 C142 C121 124.8(13) . .
C91 C142 C121 104.2(10) . .
C93 C143 C95 132.8(18) . .
C93 C143 C120 112.2(13) . .
C95 C143 C120 103.0(15) . .
C81 C145 C93 115.1(11) . .
C81 C145 C160 119.2(10) . .
C93 C145 C160 111.3(10) . .
C108 C99 C126 120.0 . .
C108 C99 C4 85.0(7) . .
C126 C99 C4 139.8(6) . .
C128 C108 C99 144.2(9) . .
C128 C108 C151 84.8(10) . .
C99 C108 C151 120.0 . .
C128 C108 C4 95.7(9) . .
C99 C108 C4 49.8(5) . .
C151 C108 C4 151.1(3) . .
C128 C108 C3 54.6(7) . .
C99 C108 C3 90.4(5) . .
C151 C108 C3 131.2(5) . .
C4 C108 C3 41.1(2) . .
C129 C151 C108 120.0 . .
C129 C151 C158 122.7(7) . .
C108 C151 C158 105.6(8) . .
C129 C151 C128 153.7(5) . .
C108 C151 C128 44.7(6) . .
C158 C151 C128 61.4(7) . .
C154 C129 C151 120.0 . .
C154 C129 C156 102.1(9) . 2
C151 C129 C156 127.6(9) . 2
C129 C154 C126 120.0 . .
C129 C154 C127 106.8(8) . .
C126 C154 C127 120.4(7) . .
C154 C126 C99 120.0 . .
C154 C126 C101 126.6(6) . .
C99 C126 C101 101.1(7) . .
C107 C155 C103 130.6(12) . .
C107 C155 C6 109.1(11) . .
C103 C155 C6 108.0(9) . .
C124 C156 C129 146.8(13) . 2
C124 C156 C123 93.5(12) . .
C129 C156 C123 103.8(11) 2 .
C107 C157 C105 130.1(13) . .
C107 C157 C104 113.9(12) . 2
C105 C157 C104 99.7(9) . 2
C158 C158 C151 93.7(14) 2 .
C158 C158 C128 152.6(9) 2 .
C151 C158 C128 66.5(7) . .
C159 C159 C102 117.8(18) 2 2
C159 C159 C107 120(2) 2 .
C102 C159 C107 110.8(13) 2 .
C88 C160 C121 112.2(8) . .
C88 C160 C145 115.7(12) . .
C121 C160 C145 119.7(8) . .
C83 C162 C164 122.6(10) . .
C83 C162 C162 109.3(6) . 6
C164 C162 C162 114.5(8) . 6
C165 C163 C89 131.8(13) . .
C165 C163 C120 112.3(11) . .
C89 C163 C120 102.0(13) . .
C166 C164 C165 112.0(13) . .
C166 C164 C162 128.7(15) . .
C165 C164 C162 111.5(12) . .
C163 C165 C164 120.2(14) . .
C163 C165 C86 137.1(13) . .
C164 C165 C86 94.2(10) . .
C164 C166 C64 118.5(10) . .
C164 C166 C166 116.6(9) . 6
C64 C166 C166 110.1(5) . 6
C170 C170 C81 126.1(6) 6 .
C170 C170 C141 111.1(4) 6 .
C81 C170 C141 110.8(8) . .
C171 C171 C68 123.4(5) 6 .
C171 C171 C67 117.9(4) 6 .
C68 C171 C67 108.1(6) . .
C175 C173 C80 121.9(6) . .
C175 C173 C80 121.9(6) . 6
C80 C173 C80 105.5(12) . 6
C173 C175 C141 117.8(6) . 6
C173 C175 C141 117.8(6) . .
C141 C175 C141 115.1(12) 6 .

loop_
_geom_bond_atom_site_label_1
_geom_bond_atom_site_label_2
_geom_bond_distance
_geom_bond_site_symmetry_2
C1 C2 1.3900 .
C1 C6 1.3900 .
C1 C105 1.460(13) .
C2 C3 1.3900 .
C2 C124 1.723(17) .
C2 C123 1.85(2) .
C3 C124 1.388(17) .
C3 C4 1.3900 .
C3 C128 1.640(15) .
C3 C108 2.007(12) .
C4 C5 1.3900 .
C4 C99 1.498(9) .
C4 C108 1.954(13) .
C5 C6 1.3900 .
C5 C98 1.534(7) .
C6 C155 1.495(11) .
P1 O4 1.484(3) .
P1 C10 1.788(3) 6
P1 C10 1.788(3) .
P1 C7 1.790(4) .
P2 O1 1.483(3) .
P2 C12 1.792(3) .
P2 C12 1.792(3) 6
P2 C33 1.798(4) .
P3 O3 1.479(2) .
P3 C14 1.783(3) .
P3 C25 1.783(3) .
P3 C13 1.784(3) .
P4 O6 1.488(3) .
P4 C17 1.791(4) .
P4 C41 1.800(3) 6
P4 C41 1.800(3) .
P5 O8 1.469(3) .
P5 C11 1.784(4) .
P5 C109 1.790(3) 6
P5 C109 1.790(3) .
P6 O10 1.472(3) .
P6 C52 1.778(4) .
P6 C49 1.781(4) .
P6 C46 1.786(3) .
O2 C9 1.358(3) .
O2 C27 1.391(3) .
C7 C96 1.396(3) 6
C7 C96 1.396(3) .
C8 C30 1.402(4) .
C8 C10 1.409(4) .
C8 H8 0.9500 .
O5 C26 1.369(3) .
O5 C19 1.385(3) .
C9 C33 1.395(3) .
C9 C31 1.401(3) .
C10 C132 1.401(4) .
C11 C31 1.391(3) .
C11 C31 1.391(3) 6
C12 C27 1.397(4) .
C12 C22 1.415(4) .
C13 C19 1.402(4) .
C13 C15 1.405(4) .
C14 C24 1.402(4) .
C14 C16 1.403(4) .
C15 C23 1.386(4) .
C15 H15 0.9500 .
C16 C28 1.388(4) .
C16 H16 0.9500 .
C17 C130 1.392(3) .
C17 C130 1.393(3) 6
C18 C42 1.383(4) .
C18 C22 1.390(4) .
C18 C37 1.539(4) .
O7 C38 1.378(4) .
O7 C24 1.388(4) .
C19 C29 1.396(4) .
C20 C30 1.528(4) .
C20 C43 1.535(4) .
C20 C44 1.542(4) .
C20 C45 1.554(4) .
C21 C131 1.388(4) .
C21 C30 1.389(4) .
C21 H21 0.9500 .
C22 H22 0.9500 .
C23 C32 1.418(4) .
C23 C34 1.536(4) .
C24 C39 1.394(4) .
C25 C38 1.386(4) .
C25 C26 1.396(4) .
C26 C48 1.398(4) .
C27 C36 1.380(4) .
C28 C35 1.420(4) .
C28 C40 1.535(4) .
C29 C32 1.382(4) .
C29 H29 0.9500 .
C31 O12 1.369(3) .
O9 C48 1.368(4) .
O9 C50 1.382(4) .
C32 H32 0.9500 .
C33 C9 1.395(3) 6
C34 C47 1.522(5) .
C34 C53 1.526(4) .
C34 C55 1.535(5) .
C35 C39 1.367(5) .
C35 H35 0.9500 .
C36 C42 1.386(4) .
C36 H36 0.9500 .
C37 C78 1.531(5) .
C37 C54 1.542(5) .
C37 C77 1.551(5) .
C38 C66 1.404(4) .
C39 H39 0.9500 .
C40 C65 1.523(5) .
C40 C58 1.530(5) .
C40 C56 1.532(4) .
C41 C133 1.383(4) .
C41 C51 1.405(4) .
C42 H42 0.9500 .
C43 H43 0.9800 .
C43 H43A 0.9800 .
C43 H43B 0.9800 .
C44 H44 0.9800 .
C44 H44A 0.9800 .
C44 H44B 0.9800 .
O11 C66 1.369(4) .
O11 C70 1.377(5) .
C45 H45 0.9800 .
C45 H45A 0.9800 .
C45 H45B 0.9800 .
C46 C66 1.391(4) .
C46 C48 1.399(4) .
C47 H47 0.9800 .
C47 H47A 0.9800 .
C47 H47B 0.9800 .
C49 C50 1.398(5) .
C49 C59 1.414(6) .
C50 C57 1.384(5) .
C51 C61 1.391(5) .
C51 H51 0.9500 .
C52 C70 1.399(5) .
C52 C72 1.426(6) .
C53 H53 0.9800 .
C53 H53A 0.9800 .
C53 H53B 0.9800 .
C54 H54 0.9800 .
C54 H54A 0.9800 .
C54 H54B 0.9800 .
C55 H55 0.9800 .
C55 H55A 0.9800 .
C55 H55B 0.9800 .
C56 H56 0.9800 .
C56 H56A 0.9800 .
C56 H56B 0.9800 .
C57 C79 1.373(6) .
C57 H57 0.9500 .
C58 H58 0.9800 .
C58 H58A 0.9800 .
C58 H58B 0.9800 .
C59 C60 1.389(5) .
C59 H59 0.9500 .
C60 C79 1.406(6) .
C60 C62 1.539(6) .
C61 C135 1.393(7) .
C61 C63 1.535(5) .
C62 C84 1.530(8) .
C62 C92 1.532(8) .
C62 C97 1.580(8) .
C63 C138 1.522(7) .
C63 C136 1.532(7) .
C63 C137 1.543(9) .
C64 C87 1.314(9) .
C64 C166 1.335(9) .
C64 C86 1.397(13) .
C65 H65 0.9800 .
C65 H65A 0.9800 .
C65 H65B 0.9800 .
C67 C95 1.259(12) .
C67 C140 1.545(9) .
C67 C171 1.592(11) .
C68 C82 1.408(10) .
C68 C171 1.461(10) .
C68 C93 1.627(15) .
C70 C75 1.380(6) .
C71 C75 1.387(8) .
C71 C73 1.407(6) .
C71 H71 0.9500 .
C72 C73 1.378(6) .
C72 H72 0.9500 .
C73 C74 1.547(7) .
C74 C122 1.506(10) .
C74 C76 1.559(9) .
C74 C119 1.565(8) .
C75 H75 0.9500 .
C76 H76 0.9800 .
C76 H76A 0.9800 .
C76 H76B 0.9800 .
C77 H77 0.9800 .
C77 H77A 0.9800 .
C77 H77B 0.9800 .
C78 H78 0.9800 .
C78 H78A 0.9800 .
C78 H78B 0.9800 .
C79 H79 0.9500 .
C80 C91 1.347(15) .
C80 C173 1.431(10) .
C80 C87 1.562(14) .
C81 C145 1.267(14) .
C81 C82 1.431(12) .
C81 C170 1.456(11) .
C82 C82 1.713(18) 6
C83 C89 1.425(13) .
C83 C162 1.484(12) .
C83 C139 1.533(10) .
C84 H84 0.9800 .
C84 H84A 0.9800 .
C84 H84B 0.9800 .
C86 C142 1.282(13) .
C86 C165 1.500(15) .
C87 C87 1.126(16) 6
C88 C160 1.273(12) .
C88 C141 1.351(11) .
C88 C91 1.540(14) .
C89 C163 1.266(14) .
C89 C95 1.544(18) .
C91 C142 1.411(16) .
C92 H92 0.9800 .
C92 H92A 0.9800 .
C92 H92B 0.9800 .
C93 C143 1.15(2) .
C93 C145 1.460(12) .
C95 C143 1.421(17) .
C96 O13 1.366(3) .
C96 C130 1.399(3) .
C97 H97 0.9800 .
C97 H97A 0.9800 .
C97 H97B 0.9800 .
C100 C127 1.289(14) 2
C100 C105 1.369(13) .
C100 C153 1.61(3) 2
C100 C123 1.87(2) .
C98 C103 1.3900 .
C98 C101 1.3900 .
C103 C102 1.3900 .
C103 C155 1.400(12) .
C102 C104 1.3900 .
C102 C159 1.59(2) 2
C104 C153 1.3900 .
C104 C157 1.677(14) 2
C153 C101 1.3900 .
C153 C100 1.607(16) 2
C101 C126 1.457(10) .
C105 C157 1.424(16) .
C107 C155 1.254(14) .
C107 C157 1.272(15) .
C107 C159 1.59(2) .
C109 C116 1.392(4) .
C109 C110 1.417(4) .
C110 C111 1.397(5) .
C110 H110 0.9500 .
C111 C118 1.387(5) .
C111 C112 1.540(4) .
C112 C113 1.511(5) .
C112 C115 1.520(6) .
C112 C114 1.538(7) .
C113 H113 0.9800 .
C113 H114 0.9800 .
C113 H115 0.9800 .
C114 H116 0.9800 .
C114 H117 0.9800 .
C114 H118 0.9800 .
C115 H119 0.9800 .
C115 H120 0.9800 .
C115 H121 0.9800 .
O12 C116 1.392(3) 6
C116 C117 1.387(5) .
C116 O12 1.392(3) 6
C117 C118 1.384(5) .
C117 H122 0.9500 .
C118 H123 0.9500 .
C119 H124 0.9800 .
C119 H125 0.9800 .
C119 H126 0.9800 .
C120 C121 1.282(13) .
C120 C163 1.566(18) .
C120 C143 1.61(2) .
C121 C160 1.445(13) .
C121 C142 1.525(15) .
C122 H127 0.9800 .
C122 H128 0.9800 .
C122 H129 0.9800 .
C123 C127 0.92(2) 2
C123 C156 1.73(2) .
C124 C128 1.284(14) .
C124 C156 1.359(15) .
C127 C123 0.92(2) 2
C127 C100 1.289(14) 2
C127 C154 1.603(13) .
C128 C108 1.267(13) .
C128 C158 1.717(19) .
C128 C151 1.794(16) .
O13 C132 1.390(3) .
O14 C130 1.361(3) .
O14 C133 1.403(4) .
C131 C132 1.384(4) .
C131 H131 0.9500 .
C133 C134 1.394(5) .
C134 C135 1.373(6) .
C134 H134 0.9500 .
C135 H135 0.9500 .
C136 H136 0.9800 .
C136 H137 0.9800 .
C136 H138 0.9800 .
C137 H139 0.9800 .
C137 H140 0.9800 .
C137 H141 0.9800 .
C138 H142 0.9800 .
C138 H143 0.9800 .
C138 H144 0.9800 .
C139 C140 1.150(16) .
C139 C83 1.533(10) 6
C140 C67 1.545(9) 6
C141 C175 1.498(9) .
C141 C170 1.562(13) .
C145 C160 1.471(15) .
C99 C108 1.3900 .
C99 C126 1.3900 .
C108 C151 1.3900 .
C151 C129 1.3900 .
C151 C158 1.543(14) .
C129 C154 1.3900 .
C129 C156 1.487(15) 2
C154 C126 1.3900 .
C156 C129 1.49(2) 2
C157 C104 1.68(2) 2
C158 C158 1.29(2) 2
C159 C159 1.22(3) 2
C159 C102 1.593(19) 2
C162 C164 1.493(17) .
C162 C162 1.57(2) 6
C163 C165 1.199(17) .
C164 C166 1.248(16) .
C164 C165 1.479(15) .
C166 C166 1.695(19) 6
C170 C170 1.402(16) 6
C171 C171 1.061(15) 6
C173 C175 1.206(13) .
C173 C80 1.431(10) 6
C175 C141 1.498(9) 6

loop_
_geom_torsion_atom_site_label_1
_geom_torsion_atom_site_label_2
_geom_torsion_atom_site_label_3
_geom_torsion_atom_site_label_4
_geom_torsion
_geom_torsion_site_symmetry_1
_geom_torsion_site_symmetry_4
C6 C1 C2 C3 0.0 . .
C105 C1 C2 C3 -144.8(5) . .
C6 C1 C2 C124 60(2) . .
C105 C1 C2 C124 -85(2) . .
C6 C1 C2 C123 148.7(6) . .
C105 C1 C2 C123 3.9(6) . .
C1 C2 C3 C124 157.3(6) . .
C123 C2 C3 C124 18.0(7) . .
C1 C2 C3 C4 0.0 . .
C124 C2 C3 C4 -157.3(6) . .
C123 C2 C3 C4 -139.3(6) . .
C1 C2 C3 C128 140.2(6) . .
C124 C2 C3 C128 -17.0(6) . .
C123 C2 C3 C128 1.0(8) . .
C1 C2 C3 C108 95.7(9) . .
C124 C2 C3 C108 -61.6(10) . .
C123 C2 C3 C108 -43.6(12) . .
C124 C3 C4 C5 -123.5(17) . .
C2 C3 C4 C5 0.0 . .
C128 C3 C4 C5 -146.1(6) . .
C108 C3 C4 C5 -146.3(4) . .
C124 C3 C4 C99 14.7(17) . .
C2 C3 C4 C99 138.2(5) . .
C128 C3 C4 C99 -7.9(7) . .
C108 C3 C4 C99 -8.1(4) . .
C124 C3 C4 C108 22.8(16) . .
C2 C3 C4 C108 146.3(4) . .
C128 C3 C4 C108 0.2(5) . .
C3 C4 C5 C6 0.0 . .
C99 C4 C5 C6 -140.0(5) . .
C108 C4 C5 C6 -102.9(9) . .
C3 C4 C5 C98 138.8(5) . .
C99 C4 C5 C98 -1.2(6) . .
C108 C4 C5 C98 35.9(10) . .
C4 C5 C6 C1 0.0 . .
C98 C5 C6 C1 -139.6(4) . .
C4 C5 C6 C155 142.4(5) . .
C98 C5 C6 C155 2.8(6) . .
C2 C1 C6 C5 0.0 . .
C105 C1 C6 C5 139.1(6) . .
C2 C1 C6 C155 -135.0(6) . .
C105 C1 C6 C155 4.1(8) . .
O4 P1 C7 C96 -92.9(2) . 6
C10 P1 C7 C96 29.1(3) 6 6
C10 P1 C7 C96 145.2(2) . 6
O4 P1 C7 C96 92.9(2) . .
C10 P1 C7 C96 -145.2(2) 6 .
C10 P1 C7 C96 -29.1(3) . .
C27 O2 C9 C33 32.9(4) . .
C27 O2 C9 C31 -144.1(3) . .
C30 C8 C10 C132 -2.6(4) . .
C30 C8 C10 P1 -175.8(2) . .
O4 P1 C10 C132 -92.3(2) . .
C10 P1 C10 C132 136.05(17) 6 .
C7 P1 C10 C132 31.8(2) . .
O4 P1 C10 C8 80.9(3) . .
C10 P1 C10 C8 -50.8(3) 6 .
C7 P1 C10 C8 -155.0(2) . .
O8 P5 C11 C31 -91.1(3) . .
C109 P5 C11 C31 30.7(3) 6 .
C109 P5 C11 C31 147.1(3) . .
O8 P5 C11 C31 91.1(3) . 6
C109 P5 C11 C31 -147.1(3) 6 6
C109 P5 C11 C31 -30.7(3) . 6
O1 P2 C12 C27 -92.6(2) . .
C12 P2 C12 C27 136.67(18) 6 .
C33 P2 C12 C27 32.0(2) . .
O1 P2 C12 C22 79.7(3) . .
C12 P2 C12 C22 -51.1(3) 6 .
C33 P2 C12 C22 -155.8(2) . .
O3 P3 C13 C19 -93.5(2) . .
C14 P3 C13 C19 135.2(2) . .
C25 P3 C13 C19 30.7(2) . .
O3 P3 C13 C15 80.8(3) . .
C14 P3 C13 C15 -50.5(3) . .
C25 P3 C13 C15 -155.0(2) . .
O3 P3 C14 C24 92.4(2) . .
C25 P3 C14 C24 -31.6(3) . .
C13 P3 C14 C24 -136.0(2) . .
O3 P3 C14 C16 -81.2(3) . .
C25 P3 C14 C16 154.8(2) . .
C13 P3 C14 C16 50.3(3) . .
C19 C13 C15 C23 -1.2(4) . .
P3 C13 C15 C23 -175.5(2) . .
C24 C14 C16 C28 1.6(4) . .
P3 C14 C16 C28 175.2(2) . .
O6 P4 C17 C130 -93.0(3) . .
C41 P4 C17 C130 145.7(3) 6 .
C41 P4 C17 C130 28.3(3) . .
O6 P4 C17 C130 93.0(3) . 6
C41 P4 C17 C130 -28.3(3) 6 6
C41 P4 C17 C130 -145.7(3) . 6
C26 O5 C19 C29 153.2(3) . .
C26 O5 C19 C13 -29.0(4) . .
C15 C13 C19 O5 178.6(3) . .
P3 C13 C19 O5 -6.7(4) . .
C15 C13 C19 C29 -3.7(4) . .
P3 C13 C19 C29 171.0(2) . .
C42 C18 C22 C12 4.2(4) . .
C37 C18 C22 C12 -176.5(3) . .
C27 C12 C22 C18 -2.2(4) . .
P2 C12 C22 C18 -174.4(2) . .
C13 C15 C23 C32 4.7(4) . .
C13 C15 C23 C34 -177.3(3) . .
C38 O7 C24 C39 -152.3(3) . .
C38 O7 C24 C14 29.9(5) . .
C16 C14 C24 O7 -179.1(3) . .
P3 C14 C24 O7 6.9(4) . .
C16 C14 C24 C39 3.3(4) . .
P3 C14 C24 C39 -170.8(2) . .
O3 P3 C25 C38 -92.1(3) . .
C14 P3 C25 C38 29.3(3) . .
C13 P3 C25 C38 145.9(3) . .
O3 P3 C25 C26 93.3(3) . .
C14 P3 C25 C26 -145.2(3) . .
C13 P3 C25 C26 -28.7(3) . .
C19 O5 C26 C25 31.8(5) . .
C19 O5 C26 C48 -143.8(3) . .
C38 C25 C26 O5 -173.3(3) . .
P3 C25 C26 O5 1.3(5) . .
C38 C25 C26 C48 2.2(5) . .
P3 C25 C26 C48 176.8(3) . .
C9 O2 C27 C36 151.8(3) . .
C9 O2 C27 C12 -28.3(4) . .
C22 C12 C27 C36 -1.4(4) . .
P2 C12 C27 C36 171.3(2) . .
C22 C12 C27 O2 178.7(3) . .
P2 C12 C27 O2 -8.7(4) . .
C14 C16 C28 C35 -4.9(4) . .
C14 C16 C28 C40 178.1(3) . .
O5 C19 C29 C32 -177.4(3) . .
C13 C19 C29 C32 4.8(4) . .
C131 C21 C30 C8 -1.7(4) . .
C131 C21 C30 C20 179.5(3) . .
C10 C8 C30 C21 3.8(4) . .
C10 C8 C30 C20 -177.4(2) . .
C43 C20 C30 C21 -31.2(4) . .
C44 C20 C30 C21 -151.1(3) . .
C45 C20 C30 C21 89.6(3) . .
C43 C20 C30 C8 150.1(3) . .
C44 C20 C30 C8 30.2(4) . .
C45 C20 C30 C8 -89.1(3) . .
C31 C11 C31 O12 172.5(2) 6 .
P5 C11 C31 O12 -5.3(4) . .
C31 C11 C31 C9 -3.6(5) 6 .
P5 C11 C31 C9 178.6(2) . .
O2 C9 C31 O12 0.9(4) . .
C33 C9 C31 O12 -176.3(3) . .
O2 C9 C31 C11 177.2(3) . .
C33 C9 C31 C11 0.1(4) . .
C19 C29 C32 C23 -1.1(5) . .
C15 C23 C32 C29 -3.5(4) . .
C34 C23 C32 C29 178.4(3) . .
O2 C9 C33 C9 -173.5(2) . 6
C31 C9 C33 C9 3.5(5) . 6
O2 C9 C33 P2 -0.1(4) . .
C31 C9 C33 P2 176.9(2) . .
O1 P2 C33 C9 -93.2(3) . 6
C12 P2 C33 C9 145.0(3) . 6
C12 P2 C33 C9 28.5(3) 6 6
O1 P2 C33 C9 93.2(3) . .
C12 P2 C33 C9 -28.5(3) . .
C12 P2 C33 C9 -145.0(3) 6 .
C15 C23 C34 C47 29.1(4) . .
C32 C23 C34 C47 -152.9(3) . .
C15 C23 C34 C53 148.7(3) . .
C32 C23 C34 C53 -33.3(4) . .
C15 C23 C34 C55 -91.2(3) . .
C32 C23 C34 C55 86.7(3) . .
C16 C28 C35 C39 3.7(4) . .
C40 C28 C35 C39 -179.3(3) . .
O2 C27 C36 C42 -177.2(3) . .
C12 C27 C36 C42 2.9(4) . .
C42 C18 C37 C78 -35.0(4) . .
C22 C18 C37 C78 145.7(3) . .
C42 C18 C37 C54 -153.9(3) . .
C22 C18 C37 C54 26.8(4) . .
C42 C18 C37 C77 85.9(4) . .
C22 C18 C37 C77 -93.4(3) . .
C24 O7 C38 C25 -33.1(5) . .
C24 O7 C38 C66 142.3(3) . .
C26 C25 C38 O7 173.6(3) . .
P3 C25 C38 O7 -1.0(5) . .
C26 C25 C38 C66 -1.6(6) . .
P3 C25 C38 C66 -176.2(3) . .
C28 C35 C39 C24 0.9(5) . .
O7 C24 C39 C35 177.6(3) . .
C14 C24 C39 C35 -4.5(5) . .
C16 C28 C40 C65 -29.0(4) . .
C35 C28 C40 C65 154.1(3) . .
C16 C28 C40 C58 91.4(3) . .
C35 C28 C40 C58 -85.5(3) . .
C16 C28 C40 C56 -149.0(3) . .
C35 C28 C40 C56 34.1(4) . .
O6 P4 C41 C133 92.5(3) . .
C17 P4 C41 C133 -30.3(3) . .
C41 P4 C41 C133 -135.4(2) 6 .
O6 P4 C41 C51 -82.4(3) . .
C17 P4 C41 C51 154.9(3) . .
C41 P4 C41 C51 49.7(3) 6 .
C22 C18 C42 C36 -2.7(5) . .
C37 C18 C42 C36 177.9(3) . .
C27 C36 C42 C18 -0.8(5) . .
O10 P6 C46 C66 93.8(4) . .
C52 P6 C46 C66 -27.5(4) . .
C49 P6 C46 C66 -144.5(4) . .
O10 P6 C46 C48 -93.0(4) . .
C52 P6 C46 C48 145.7(4) . .
C49 P6 C46 C48 28.7(4) . .
C50 O9 C48 C26 144.3(4) . .
C50 O9 C48 C46 -33.4(6) . .
O5 C26 C48 O9 -0.6(5) . .
C25 C26 C48 O9 -176.4(3) . .
O5 C26 C48 C46 177.1(4) . .
C25 C26 C48 C46 1.4(6) . .
C66 C46 C48 O9 172.1(4) . .
P6 C46 C48 O9 -1.2(6) . .
C66 C46 C48 C26 -5.5(7) . .
P6 C46 C48 C26 -178.8(3) . .
O10 P6 C49 C50 93.3(3) . .
C52 P6 C49 C50 -134.5(3) . .
C46 P6 C49 C50 -29.6(4) . .
O10 P6 C49 C59 -82.6(4) . .
C52 P6 C49 C59 49.6(4) . .
C46 P6 C49 C59 154.5(4) . .
C48 O9 C50 C57 -149.6(4) . .
C48 O9 C50 C49 32.2(6) . .
C59 C49 C50 O9 -179.9(4) . .
P6 C49 C50 O9 3.9(6) . .
C59 C49 C50 C57 2.0(6) . .
P6 C49 C50 C57 -174.2(4) . .
C133 C41 C51 C61 0.5(5) . .
P4 C41 C51 C61 175.3(3) . .
O10 P6 C52 C70 -94.1(4) . .
C49 P6 C52 C70 133.6(4) . .
C46 P6 C52 C70 28.5(4) . .
O10 P6 C52 C72 82.0(5) . .
C49 P6 C52 C72 -50.2(5) . .
C46 P6 C52 C72 -155.3(4) . .
O9 C50 C57 C79 179.3(4) . .
C49 C50 C57 C79 -2.4(7) . .
C50 C49 C59 C60 0.4(7) . .
P6 C49 C59 C60 176.3(4) . .
C49 C59 C60 C79 -2.2(7) . .
C49 C59 C60 C62 179.2(5) . .
C41 C51 C61 C135 -2.3(5) . .
C41 C51 C61 C63 179.4(4) . .
C59 C60 C62 C84 -31.9(7) . .
C79 C60 C62 C84 149.6(5) . .
C59 C60 C62 C92 87.5(6) . .
C79 C60 C62 C92 -91.0(6) . .
C59 C60 C62 C97 -153.8(6) . .
C79 C60 C62 C97 27.7(8) . .
C51 C61 C63 C138 -155.1(6) . .
C135 C61 C63 C138 26.6(8) . .
C51 C61 C63 C136 84.2(6) . .
C135 C61 C63 C136 -94.1(5) . .
C51 C61 C63 C137 -33.1(6) . .
C135 C61 C63 C137 148.7(5) . .
C70 O11 C66 C46 31.3(7) . .
C70 O11 C66 C38 -146.7(4) . .
C48 C46 C66 O11 -171.8(4) . .
P6 C46 C66 O11 1.4(7) . .
C48 C46 C66 C38 6.2(7) . .
P6 C46 C66 C38 179.4(3) . .
O7 C38 C66 O11 -0.1(6) . .
C25 C38 C66 O11 175.5(4) . .
O7 C38 C66 C46 -178.1(4) . .
C25 C38 C66 C46 -2.6(6) . .
C66 O11 C70 C75 151.3(5) . .
C66 O11 C70 C52 -29.9(7) . .
C72 C52 C70 O11 179.1(5) . .
P6 C52 C70 O11 -4.4(7) . .
C72 C52 C70 C75 -2.2(8) . .
P6 C52 C70 C75 174.3(5) . .
C70 C52 C72 C73 0.9(8) . .
P6 C52 C72 C73 -175.4(5) . .
C52 C72 C73 C71 0.7(9) . .
C52 C72 C73 C74 -178.8(5) . .
C75 C71 C73 C72 -1.0(10) . .
C75 C71 C73 C74 178.4(6) . .
C72 C73 C74 C122 38.9(9) . .
C71 C73 C74 C122 -140.6(7) . .
C72 C73 C74 C76 -79.2(7) . .
C71 C73 C74 C76 101.3(7) . .
C72 C73 C74 C119 164.2(6) . .
C71 C73 C74 C119 -15.2(9) . .
O11 C70 C75 C71 -179.3(6) . .
C52 C70 C75 C71 1.9(10) . .
C73 C71 C75 C70 -0.2(10) . .
C50 C57 C79 C60 0.3(8) . .
C59 C60 C79 C57 1.9(7) . .
C62 C60 C79 C57 -179.6(5) . .
C171 C68 C82 C81 136.4(7) . .
C93 C68 C82 C81 -0.9(6) . .
C171 C68 C82 C82 -5.7(6) . 6
C93 C68 C82 C82 -143.0(3) . 6
C145 C81 C82 C68 4.6(9) . .
C170 C81 C82 C68 -140.8(7) . .
C145 C81 C82 C82 143.1(6) . 6
C170 C81 C82 C82 -2.4(9) . 6
C87 C64 C86 C142 1.7(12) . .
C166 C64 C86 C142 144.2(9) . .
C87 C64 C86 C165 -135.2(7) . .
C166 C64 C86 C165 7.3(7) . .
C166 C64 C87 C87 5.5(7) . 6
C86 C64 C87 C87 138.1(6) . 6
C166 C64 C87 C80 -137.4(7) . .
C86 C64 C87 C80 -4.8(8) . .
C91 C80 C87 C87 -140.4(6) . 6
C173 C80 C87 C87 -1.5(5) . 6
C91 C80 C87 C64 7.3(9) . .
C173 C80 C87 C64 146.2(6) . .
C162 C83 C89 C163 -1.8(10) . .
C139 C83 C89 C163 131.0(10) . .
C162 C83 C89 C95 -141.6(6) . .
C139 C83 C89 C95 -8.9(10) . .
C173 C80 C91 C142 -139.4(9) . .
C87 C80 C91 C142 -6.4(11) . .
C173 C80 C91 C88 6.0(12) . .
C87 C80 C91 C88 138.9(7) . .
C160 C88 C91 C80 -145.5(9) . .
C141 C88 C91 C80 -0.3(11) . .
C160 C88 C91 C142 3.4(11) . .
C141 C88 C91 C142 148.6(8) . .
C82 C68 C93 C143 151.4(9) . .
C171 C68 C93 C143 11.1(11) . .
C82 C68 C93 C145 -2.6(6) . .
C171 C68 C93 C145 -143.0(6) . .
C140 C67 C95 C143 -134.5(10) . .
C171 C67 C95 C143 -5.1(12) . .
C140 C67 C95 C89 3.6(11) . .
C171 C67 C95 C89 132.9(9) . .
C163 C89 C95 C67 -137.5(10) . .
C83 C89 C95 C67 3.4(10) . .
C163 C89 C95 C143 4.8(11) . .
C83 C89 C95 C143 145.7(7) . .
C96 C7 C96 O13 -174.31(19) 6 .
P1 C7 C96 O13 -0.1(4) . .
C96 C7 C96 C130 2.2(5) 6 .
P1 C7 C96 C130 176.4(2) . .
C4 C5 C98 C103 -145.7(4) . .
C6 C5 C98 C103 -3.9(5) . .
C4 C5 C98 C101 -7.4(6) . .
C6 C5 C98 C101 134.4(5) . .
C101 C98 C103 C102 0.0 . .
C5 C98 C103 C102 140.3(4) . .
C101 C98 C103 C155 -136.9(6) . .
C5 C98 C103 C155 3.4(7) . .
C98 C103 C102 C104 0.0 . .
C155 C103 C102 C104 137.7(6) . .
C98 C103 C102 C159 -132.9(6) . 2
C155 C103 C102 C159 4.8(8) . 2
C103 C102 C104 C153 0.0 . .
C159 C102 C104 C153 140.5(5) 2 .
C103 C102 C104 C157 -144.9(5) . 2
C159 C102 C104 C157 -4.3(7) 2 2
C102 C104 C153 C101 0.0 . .
C157 C104 C153 C101 139.8(6) 2 .
C102 C104 C153 C100 -152.5(7) . 2
C157 C104 C153 C100 -12.7(9) 2 2
C104 C153 C101 C98 0.0 . .
C100 C153 C101 C98 129.5(12) 2 .
C104 C153 C101 C126 -144.4(5) . .
C100 C153 C101 C126 -14.9(13) 2 .
C103 C98 C101 C153 0.0 . .
C5 C98 C101 C153 -131.1(5) . .
C103 C98 C101 C126 134.7(6) . .
C5 C98 C101 C126 3.6(8) . .
C127 C100 C105 C157 -145.0(11) 2 .
C153 C100 C105 C157 -18.2(18) 2 .
C123 C100 C105 C157 -154.6(7) . .
C127 C100 C105 C1 -13(2) 2 .
C153 C100 C105 C1 113.7(18) 2 .
C123 C100 C105 C1 -22.8(16) . .
C2 C1 C105 C100 15.9(15) . .
C6 C1 C105 C100 -127.8(14) . .
C2 C1 C105 C157 147.2(5) . .
C6 C1 C105 C157 3.5(8) . .
O8 P5 C109 C116 -94.1(2) . .
C11 P5 C109 C116 29.3(3) . .
C109 P5 C109 C116 133.96(19) 6 .
O8 P5 C109 C110 81.6(3) . .
C11 P5 C109 C110 -155.0(3) . .
C109 P5 C109 C110 -50.3(3) 6 .
C116 C109 C110 C111 -0.8(4) . .
P5 C109 C110 C111 -176.6(2) . .
C109 C110 C111 C118 1.3(5) . .
C109 C110 C111 C112 179.9(3) . .
C118 C111 C112 C113 102.6(4) . .
C110 C111 C112 C113 -76.0(4) . .
C118 C111 C112 C115 -18.3(6) . .
C110 C111 C112 C115 163.1(4) . .
C118 C111 C112 C114 -140.1(4) . .
C110 C111 C112 C114 41.4(5) . .
C11 C31 O12 C116 -29.3(4) . 6
C9 C31 O12 C116 147.0(3) . 6
C110 C109 C116 C117 -1.0(4) . .
P5 C109 C116 C117 175.0(2) . .
C110 C109 C116 O12 -179.5(3) . 6
P5 C109 C116 O12 -3.5(4) . 6
C109 C116 C117 C118 2.3(5) . .
O12 C116 C117 C118 -179.1(3) 6 .
C116 C117 C118 C111 -1.8(5) . .
C110 C111 C118 C117 0.0(5) . .
C112 C111 C118 C117 -178.6(3) . .
C163 C120 C121 C160 -142.1(9) . .
C143 C120 C121 C160 -4.7(11) . .
C163 C120 C121 C142 -3.8(10) . .
C143 C120 C121 C142 133.6(9) . .
C1 C2 C123 C127 -45(3) . 2
C3 C2 C123 C127 100(3) . 2
C124 C2 C123 C127 114(3) . 2
C1 C2 C123 C156 -150.5(5) . .
C3 C2 C123 C156 -5.7(8) . .
C124 C2 C123 C156 8.6(6) . .
C1 C2 C123 C100 -13.6(10) . .
C3 C2 C123 C100 131.2(9) . .
C124 C2 C123 C100 145.5(10) . .
C105 C100 C123 C127 159.6(18) . 2
C153 C100 C123 C127 25.3(16) 2 2
C127 C100 C123 C156 -46.4(18) 2 .
C105 C100 C123 C156 113.3(19) . .
C153 C100 C123 C156 -21(3) 2 .
C127 C100 C123 C2 -143.1(17) 2 .
C105 C100 C123 C2 16.6(11) . .
C153 C100 C123 C2 -117.8(13) 2 .
C4 C3 C124 C128 -29.0(19) . .
C2 C3 C124 C128 -161.1(8) . .
C108 C3 C124 C128 -8.1(7) . .
C4 C3 C124 C156 85(3) . .
C2 C3 C124 C156 -47(2) . .
C128 C3 C124 C156 114(2) . .
C108 C3 C124 C156 106(2) . .
C4 C3 C124 C2 132.1(14) . .
C128 C3 C124 C2 161.1(8) . .
C108 C3 C124 C2 153.1(3) . .
C1 C2 C124 C128 -50(3) . .
C3 C2 C124 C128 22.3(11) . .
C123 C2 C124 C128 -143.4(13) . .
C1 C2 C124 C156 82(2) . .
C3 C2 C124 C156 154.6(10) . .
C123 C2 C124 C156 -11.1(9) . .
C1 C2 C124 C3 -73(2) . .
C123 C2 C124 C3 -165.8(6) . .
C156 C124 C128 C108 -125(2) . .
C3 C124 C128 C108 20.0(19) . .
C2 C124 C128 C108 2(3) . .
C156 C124 C128 C3 -144.6(13) . .
C2 C124 C128 C3 -17.9(8) . .
C156 C124 C128 C158 2.3(14) . .
C3 C124 C128 C158 146.9(7) . .
C2 C124 C128 C158 129.0(11) . .
C156 C124 C128 C151 -34(3) . .
C3 C124 C128 C151 110(2) . .
C2 C124 C128 C151 92(2) . .
C124 C3 C128 C108 -167.1(11) . .
C4 C3 C128 C108 -0.3(8) . .
C2 C3 C128 C108 -145.0(6) . .
C4 C3 C128 C124 166.8(8) . .
C2 C3 C128 C124 22.1(9) . .
C108 C3 C128 C124 167.1(11) . .
C124 C3 C128 C158 -61.9(14) . .
C4 C3 C128 C158 104.9(15) . .
C2 C3 C128 C158 -39.8(16) . .
C108 C3 C128 C158 105.3(13) . .
C124 C3 C128 C151 -138.4(15) . .
C4 C3 C128 C151 28.4(13) . .
C2 C3 C128 C151 -116.3(11) . .
C108 C3 C128 C151 28.7(6) . .
C7 C96 O13 C132 34.5(4) . .
C130 C96 O13 C132 -142.1(2) . .
C133 O14 C130 C17 -34.6(4) . .
C133 O14 C130 C96 143.6(3) . .
C130 C17 C130 O14 174.7(2) 6 .
P4 C17 C130 O14 0.7(4) . .
C130 C17 C130 C96 -3.5(5) 6 .
P4 C17 C130 C96 -177.4(2) . .
O13 C96 C130 O14 -0.9(4) . .
C7 C96 C130 O14 -177.6(3) . .
O13 C96 C130 C17 177.3(3) . .
C7 C96 C130 C17 0.6(4) . .
C30 C21 C131 C132 -1.5(5) . .
C21 C131 C132 O13 -177.5(3) . .
C21 C131 C132 C10 2.7(4) . .
C96 O13 C132 C131 149.4(3) . .
C96 O13 C132 C10 -30.8(4) . .
C8 C10 C132 C131 -0.7(4) . .
P1 C10 C132 C131 172.8(2) . .
C8 C10 C132 O13 179.5(2) . .
P1 C10 C132 O13 -6.9(4) . .
C51 C41 C133 C134 1.8(5) . .
P4 C41 C133 C134 -173.4(3) . .
C51 C41 C133 O14 -179.7(3) . .
P4 C41 C133 O14 5.1(4) . .
C130 O14 C133 C41 31.7(4) . .
C130 O14 C133 C134 -149.7(3) . .
C41 C133 C134 C135 -2.1(6) . .
O14 C133 C134 C135 179.2(3) . .
C133 C134 C135 C61 0.2(7) . .
C51 C61 C135 C134 1.9(6) . .
C63 C61 C135 C134 -179.7(4) . .
C89 C83 C139 C140 6.7(12) . .
C162 C83 C139 C140 141.8(8) . .
C89 C83 C139 C83 -134.8(9) . 6
C162 C83 C139 C83 0.2(10) . 6
C83 C139 C140 C67 141.5(5) 6 .
C83 C139 C140 C67 1.8(11) . .
C83 C139 C140 C67 -1.8(11) 6 6
C83 C139 C140 C67 -141.5(5) . 6
C95 C67 C140 C139 -6.8(12) . .
C171 C67 C140 C139 -147.3(8) . .
C95 C67 C140 C67 139.2(7) . 6
C171 C67 C140 C67 -1.3(7) . 6
C160 C88 C141 C175 126.2(11) . .
C91 C88 C141 C175 -7.6(13) . .
C160 C88 C141 C170 -5.2(12) . .
C91 C88 C141 C170 -138.9(6) . .
C64 C86 C142 C91 -0.3(13) . .
C165 C86 C142 C91 139.5(9) . .
C64 C86 C142 C121 -137.0(10) . .
C165 C86 C142 C121 2.7(13) . .
C80 C91 C142 C86 3.0(12) . .
C88 C91 C142 C86 -147.4(9) . .
C80 C91 C142 C121 147.5(8) . .
C88 C91 C142 C121 -2.9(8) . .
C120 C121 C142 C86 0.5(13) . .
C160 C121 C142 C86 143.5(11) . .
C120 C121 C142 C91 -141.4(8) . .
C160 C121 C142 C91 1.7(8) . .
C145 C93 C143 C95 133.8(17) . .
C68 C93 C143 C95 -9.5(19) . .
C145 C93 C143 C120 -1.3(17) . .
C68 C93 C143 C120 -144.6(7) . .
C67 C95 C143 C93 7(2) . .
C89 C95 C143 C93 -137.7(16) . .
C67 C95 C143 C120 145.1(8) . .
C89 C95 C143 C120 0.1(8) . .
C121 C120 C143 C93 3.7(13) . .
C163 C120 C143 C93 144.2(10) . .
C121 C120 C143 C95 -144.2(8) . .
C163 C120 C143 C95 -3.7(9) . .
C82 C81 C145 C93 -6.5(11) . .
C170 C81 C145 C93 132.6(9) . .
C82 C81 C145 C160 -142.8(7) . .
C170 C81 C145 C160 -3.7(13) . .
C143 C93 C145 C81 -139.3(14) . .
C68 C93 C145 C81 6.1(10) . .
C143 C93 C145 C160 0.2(16) . .
C68 C93 C145 C160 145.7(7) . .
C5 C4 C99 C108 152.6(5) . .
C3 C4 C99 C108 10.9(5) . .
C5 C4 C99 C126 20.2(10) . .
C3 C4 C99 C126 -121.6(10) . .
C108 C4 C99 C126 -132.5(6) . .
C124 C128 C108 C99 -2(3) . .
C3 C128 C108 C99 14.1(15) . .
C158 C128 C108 C99 -129.3(12) . .
C151 C128 C108 C99 -137.1(11) . .
C124 C128 C108 C151 134.8(19) . .
C3 C128 C108 C151 151.2(5) . .
C158 C128 C108 C151 7.8(7) . .
C124 C128 C108 C4 -16(2) . .
C3 C128 C108 C4 0.2(5) . .
C158 C128 C108 C4 -143.2(7) . .
C151 C128 C108 C4 -151.0(3) . .
C124 C128 C108 C3 -16.4(16) . .
C158 C128 C108 C3 -143.4(10) . .
C151 C128 C108 C3 -151.2(5) . .
C126 C99 C108 C128 128.5(13) . .
C4 C99 C108 C128 -18.2(13) . .
C126 C99 C108 C151 0.0 . .
C4 C99 C108 C151 -146.7(4) . .
C126 C99 C108 C4 146.7(4) . .
C126 C99 C108 C3 139.9(4) . .
C4 C99 C108 C3 -6.7(3) . .
C128 C108 C151 C129 -152.6(7) . .
C99 C108 C151 C129 0.0 . .
C4 C108 C151 C129 -60.3(9) . .
C3 C108 C151 C129 -121.1(5) . .
C128 C108 C151 C158 -8.8(8) . .
C99 C108 C151 C158 143.9(6) . .
C4 C108 C151 C158 83.6(12) . .
C3 C108 C151 C158 22.7(8) . .
C99 C108 C151 C128 152.6(7) . .
C4 C108 C151 C128 92.3(11) . .
C3 C108 C151 C128 31.5(6) . .
C108 C128 C151 C129 63.9(15) . .
C124 C128 C151 C129 -59(3) . .
C3 C128 C151 C129 25(2) . .
C158 C128 C151 C129 -106.5(15) . .
C124 C128 C151 C108 -123(2) . .
C3 C128 C151 C108 -38.4(10) . .
C158 C128 C151 C108 -170.4(9) . .
C108 C128 C151 C158 170.4(9) . .
C124 C128 C151 C158 48(2) . .
C3 C128 C151 C158 131.9(14) . .
C108 C151 C129 C154 0.0 . .
C158 C151 C129 C154 -137.6(8) . .
C128 C151 C129 C154 -46.8(14) . .
C108 C151 C129 C156 138.6(7) . 2
C158 C151 C129 C156 1.0(11) . 2
C128 C151 C129 C156 91.8(16) . 2
C151 C129 C154 C126 0.0 . .
C156 C129 C154 C126 -147.6(6) 2 .
C151 C129 C154 C127 141.6(5) . .
C156 C129 C154 C127 -6.0(7) 2 .
C123 C127 C154 C129 14.5(15) 2 .
C100 C127 C154 C129 -145.6(11) 2 .
C123 C127 C154 C126 156.0(14) 2 .
C100 C127 C154 C126 -4.1(13) 2 .
C129 C154 C126 C99 0.0 . .
C127 C154 C126 C99 -136.5(6) . .
C129 C154 C126 C101 134.9(6) . .
C127 C154 C126 C101 -1.6(8) . .
C108 C99 C126 C154 0.0 . .
C4 C99 C126 C154 121.9(8) . .
C108 C99 C126 C101 -144.6(5) . .
C4 C99 C126 C101 -22.6(9) . .
C153 C101 C126 C154 8.0(6) . .
C98 C101 C126 C154 -133.2(7) . .
C153 C101 C126 C99 149.3(4) . .
C98 C101 C126 C99 8.1(6) . .
C157 C107 C155 C103 -136.1(12) . .
C159 C107 C155 C103 4.0(16) . .
C157 C107 C155 C6 0.5(12) . .
C159 C107 C155 C6 140.6(9) . .
C98 C103 C155 C107 135.0(12) . .
C102 C103 C155 C107 -5.4(13) . .
C98 C103 C155 C6 -2.0(9) . .
C102 C103 C155 C6 -142.3(6) . .
C5 C6 C155 C107 -147.3(7) . .
C1 C6 C155 C107 -6.5(10) . .
C5 C6 C155 C103 -0.6(8) . .
C1 C6 C155 C103 140.3(6) . .
C128 C124 C156 C129 27(3) . 2
C3 C124 C156 C129 -74(4) . 2
C2 C124 C156 C129 -110(2) . 2
C128 C124 C156 C123 149.2(10) . .
C3 C124 C156 C123 48(2) . .
C2 C124 C156 C123 11.6(8) . .
C127 C123 C156 C124 -143.5(16) 2 .
C2 C123 C156 C124 -10.7(8) . .
C100 C123 C156 C124 -115.3(19) . .
C127 C123 C156 C129 7.9(18) 2 2
C2 C123 C156 C129 140.7(9) . 2
C100 C123 C156 C129 36(2) . 2
C155 C107 C157 C105 9.0(16) . .
C159 C107 C157 C105 -134.8(11) . .
C155 C107 C157 C104 136.9(13) . 2
C159 C107 C157 C104 -7.0(13) . 2
C100 C105 C157 C107 139.0(12) . .
C1 C105 C157 C107 -10.3(12) . .
C100 C105 C157 C104 6.2(12) . 2
C1 C105 C157 C104 -143.2(9) . 2
C129 C151 C158 C158 -10.6(8) . 2
C108 C151 C158 C158 -153.3(5) . 2
C128 C151 C158 C158 -160.3(7) . 2
C129 C151 C158 C128 149.7(6) . .
C108 C151 C158 C128 7.0(6) . .
C108 C128 C158 C158 39(4) . 2
C124 C128 C158 C158 -109(4) . 2
C3 C128 C158 C158 -61(4) . 2
C151 C128 C158 C158 47(3) . 2
C108 C128 C158 C151 -7.6(7) . .
C124 C128 C158 C151 -155.5(9) . .
C3 C128 C158 C151 -107.6(14) . .
C155 C107 C159 C159 -2.1(14) . 2
C157 C107 C159 C159 147.2(10) . 2
C155 C107 C159 C102 -144.9(12) . 2
C157 C107 C159 C102 4.3(12) . 2
C141 C88 C160 C121 -134.9(10) . .
C91 C88 C160 C121 -2.3(11) . .
C141 C88 C160 C145 7.3(13) . .
C91 C88 C160 C145 140.0(7) . .
C120 C121 C160 C88 144.0(9) . .
C142 C121 C160 C88 0.5(11) . .
C120 C121 C160 C145 3.4(12) . .
C142 C121 C160 C145 -140.1(8) . .
C81 C145 C160 C88 -2.6(11) . .
C93 C145 C160 C88 -140.3(8) . .
C81 C145 C160 C121 136.8(9) . .
C93 C145 C160 C121 -1.0(12) . .
C89 C83 C162 C164 6.2(10) . .
C139 C83 C162 C164 -138.4(8) . .
C89 C83 C162 C162 144.5(4) . 6
C139 C83 C162 C162 -0.1(6) . 6
C83 C89 C163 C165 -5.4(17) . .
C95 C89 C163 C165 128.3(14) . .
C83 C89 C163 C120 -140.6(8) . .
C95 C89 C163 C120 -6.8(10) . .
C121 C120 C163 C165 3.4(12) . .
C143 C120 C163 C165 -139.1(9) . .
C121 C120 C163 C89 148.8(7) . .
C143 C120 C163 C89 6.3(9) . .
C83 C162 C164 C166 141.5(10) . .
C162 C162 C164 C166 5.1(10) 6 .
C83 C162 C164 C165 -4.7(12) . .
C162 C162 C164 C165 -141.0(8) 6 .
C89 C163 C165 C164 7.2(18) . .
C120 C163 C165 C164 139.0(10) . .
C89 C163 C165 C86 -131.5(14) . .
C120 C163 C165 C86 0.3(17) . .
C166 C164 C165 C163 -153.7(9) . .
C162 C164 C165 C163 -1.6(13) . .
C166 C164 C165 C86 -0.4(10) . .
C162 C164 C165 C86 151.6(7) . .
C142 C86 C165 C163 -3.3(16) . .
C64 C86 C165 C163 140.7(13) . .
C142 C86 C165 C164 -148.5(9) . .
C64 C86 C165 C164 -4.5(9) . .
C165 C164 C166 C64 5.6(12) . .
C162 C164 C166 C64 -140.4(9) . .
C165 C164 C166 C166 140.8(8) . 6
C162 C164 C166 C166 -5.2(10) . 6
C87 C64 C166 C164 133.0(9) . .
C86 C64 C166 C164 -7.8(9) . .
C87 C64 C166 C166 -4.8(6) . 6
C86 C64 C166 C166 -145.7(3) . 6
C145 C81 C170 C170 -133.6(8) . 6
C82 C81 C170 C170 2.6(10) . 6
C145 C81 C170 C141 5.4(11) . .
C82 C81 C170 C141 141.5(7) . .
C88 C141 C170 C170 144.1(5) . 6
C175 C141 C170 C170 0.1(6) . 6
C88 C141 C170 C81 -1.2(9) . .
C175 C141 C170 C81 -145.2(6) . .
C82 C68 C171 C171 6.4(7) . 6
C93 C68 C171 C171 134.4(5) . 6
C82 C68 C171 C67 -137.4(6) . .
C93 C68 C171 C67 -9.3(7) . .
C95 C67 C171 C171 -138.9(7) . 6
C140 C67 C171 C171 0.8(5) . 6
C95 C67 C171 C68 7.2(8) . .
C140 C67 C171 C68 146.9(5) . .
C91 C80 C173 C175 -4.1(12) . .
C87 C80 C173 C175 -142.6(7) . .
C91 C80 C173 C80 140.9(8) . 6
C87 C80 C173 C80 2.4(8) . 6
C80 C173 C175 C141 142.2(6) . 6
C80 C173 C175 C141 2.8(11) 6 6
C80 C173 C175 C141 -2.8(11) . .
C80 C173 C175 C141 -142.2(6) 6 .
C88 C141 C175 C173 9.9(14) . .
C170 C141 C175 C173 145.7(7) . .
C88 C141 C175 C141 -136.1(10) . 6
C170 C141 C175 C141 -0.2(11) . 6

loop_
_platon_squeeze_void_nr
_platon_squeeze_void_average_x
_platon_squeeze_void_average_y
_platon_squeeze_void_average_z
_platon_squeeze_void_volume
_platon_squeeze_void_count_electrons
_platon_squeeze_void_content
1 0.000 0.000 0.500 587 131 ' '
2 0.000 0.249 0.000 20 2 ' '
3 0.000 0.500 0.500 735 171 ' '
4 0.000 0.751 0.000 20 1 ' '
5 0.250 0.250 0.500 652 201 ' '
6 0.250 0.750 0.500 652 200 ' '
7 0.248 0.500 0.982 22 3 ' '
8 0.252 0.000 0.018 22 4 ' '
9 0.500 0.000 0.500 735 171 ' '
10 0.500 0.500 0.500 587 131 ' '
11 0.500 0.251 0.000 20 1 ' '
12 0.500 0.749 0.000 20 2 ' '
13 0.750 0.250 0.500 652 200 ' '
14 0.750 0.750 0.500 652 201 ' '
15 0.748 0.000 -0.018 22 3 ' '
16 0.752 0.500 0.018 22 4 ' '
